data_7035888
loop_
_publ_author_name
'Ge, Jing-Yuan'
'Ru, Jing'
'Gao, Feng'
'Song, You'
'Zhou, Xin-Hui'
'Zuo, Jing-Lin'

_publ_section_title
;
 Pentanuclear lanthanide pyramids based on thiacalix[4]arene ligand
 exhibiting slow magnetic relaxation.
;
_journal_issue 35
_journal_name_full 'Dalton transactions (Cambridge, England : 2003)'
_journal_page_first 15481
_journal_page_last 15490
_journal_paper_doi 10.1039/c5dt02062j
_journal_volume 44
_journal_year 2015
_chemical_formula_moiety 'C74 H103 Cl6 Ho5 O23 S4'
_chemical_formula_sum 'C74 H103 Cl6 Ho5 O23 S4'
_chemical_formula_weight 2526.15
_chemical_name_systematic
; 
 ? 
;
_space_group_IT_number 2
_symmetry_cell_setting triclinic
_symmetry_space_group_name_Hall '-P 1'
_symmetry_space_group_name_H-M 'P -1'
_atom_sites_solution_hydrogens geom
_atom_sites_solution_primary direct
_atom_sites_solution_secondary difmap
_audit_creation_method SHELXL-97
_audit_update_record
;
2015-07-10 deposited with the CCDC.
2015-07-20 downloaded from the CCDC.
;
_cell_angle_alpha 92.282(4)
_cell_angle_beta 90.548(3)
_cell_angle_gamma 111.113(3)
_cell_formula_units_Z 2
_cell_length_a 16.251(3)
_cell_length_b 17.345(3)
_cell_length_c 20.033(4)
_cell_measurement_reflns_used 6202
_cell_measurement_temperature 123(2)
_cell_measurement_theta_max 24.69
_cell_measurement_theta_min 2.34
_cell_volume 5261.8(17)
_computing_cell_refinement 'Bruker SMART'
_computing_data_collection 'Bruker SMART'
_computing_data_reduction 'Bruker SMART'
_computing_molecular_graphics 'Bruker SHELXTL'
_computing_publication_material 'Bruker SHELXTL'
_computing_structure_refinement 'SHELXL-97 (Sheldrick, 1997)'
_computing_structure_solution 'SHELXS-97 (Sheldrick, 1990)'
_diffrn_ambient_temperature 123(2)
_diffrn_measured_fraction_theta_full 0.996
_diffrn_measured_fraction_theta_max 0.996
_diffrn_measurement_device_type 'CCD area detector'
_diffrn_measurement_method 'phi and omega scans'
_diffrn_radiation_monochromator graphite
_diffrn_radiation_source 'fine-focus sealed tube'
_diffrn_radiation_type MoK\a
_diffrn_radiation_wavelength 0.71073
_diffrn_reflns_av_R_equivalents 0.0328
_diffrn_reflns_av_unetI/netI 0.0708
_diffrn_reflns_limit_h_max 17
_diffrn_reflns_limit_h_min -19
_diffrn_reflns_limit_k_max 19
_diffrn_reflns_limit_k_min -21
_diffrn_reflns_limit_l_max 24
_diffrn_reflns_limit_l_min -22
_diffrn_reflns_number 31199
_diffrn_reflns_theta_full 25.60
_diffrn_reflns_theta_max 25.60
_diffrn_reflns_theta_min 1.26
_exptl_absorpt_coefficient_mu 4.005
_exptl_absorpt_correction_T_max 0.3266
_exptl_absorpt_correction_T_min 0.3042
_exptl_absorpt_correction_type multi-scan
_exptl_absorpt_process_details sadabs
_exptl_crystal_colour pink
_exptl_crystal_density_diffrn 1.594
_exptl_crystal_density_method 'not measured'
_exptl_crystal_description block
_exptl_crystal_F_000 2464
_exptl_crystal_size_max 0.39
_exptl_crystal_size_mid 0.37
_exptl_crystal_size_min 0.36
_refine_diff_density_max 1.579
_refine_diff_density_min -0.984
_refine_diff_density_rms 0.263
_refine_ls_extinction_method none
_refine_ls_goodness_of_fit_ref 1.018
_refine_ls_hydrogen_treatment mixed
_refine_ls_matrix_type full
_refine_ls_number_parameters 1090
_refine_ls_number_reflns 19725
_refine_ls_number_restraints 243
_refine_ls_restrained_S_all 1.038
_refine_ls_R_factor_all 0.0956
_refine_ls_R_factor_gt 0.0504
_refine_ls_shift/su_max 0.025
_refine_ls_shift/su_mean 0.001
_refine_ls_structure_factor_coef Fsqd
_refine_ls_weighting_details 'calc w=1/[\s^2^(Fo^2^)+(0.0935P)^2^+3.9475P] where P=(Fo^2^+2Fc^2^)/3'
_refine_ls_weighting_scheme calc
_refine_ls_wR_factor_gt 0.1430
_refine_ls_wR_factor_ref 0.1756
_reflns_number_gt 12218
_reflns_number_total 19725
_reflns_threshold_expression >2sigma(I)
_cod_data_source_file c5dt02062j2.cif
_cod_data_source_block 1
_cod_depositor_comments
;
The following automatic conversions were performed:

'_symmetry_cell_setting' value 'Triclinic' changed to 'triclinic'
according to
/usr/data/users/saulius/crontab/automatic-downloads/rss-feeds/RSC/lib/dictionaries/cif_core.dic
dictionary named 'cif_core.dic' version 2.4.2 from 2011-04-26.

Automatic conversion script
Id: cif_fix_values 3271 2015-04-21 07:52:19Z andrius 

 Adding full bibliography for 7035887--7035892.cif.
;
_cod_original_cell_volume 5261.7(17)
_cod_original_sg_symbol_H-M P-1
_cod_database_code 7035888

loop_
_symmetry_equiv_pos_as_xyz
'x, y, z'
'-x, -y, -z'

loop_
_atom_site_label
_atom_site_type_symbol
_atom_site_fract_x
_atom_site_fract_y
_atom_site_fract_z
_atom_site_U_iso_or_equiv
_atom_site_adp_type
_atom_site_occupancy
_atom_site_symmetry_multiplicity
_atom_site_calc_flag
_atom_site_refinement_flags
Ho1 Ho 0.88312(2) -0.03870(2) 0.258177(18) 0.04247(9) Uani 1 1 d .
Ho2 Ho 0.75711(2) -0.02829(2) 0.117455(17) 0.04361(9) Uani 1 1 d .
Ho3 Ho 0.58389(2) -0.03133(2) 0.222611(18) 0.04383(9) Uani 1 1 d .
Ho4 Ho 0.71059(2) -0.04136(2) 0.364092(17) 0.04176(9) Uani 1 1 d .
Ho5 Ho 0.66287(2) -0.20898(2) 0.228036(19) 0.04884(10) Uani 1 1 d .
O1 O 0.8858(3) 0.0560(3) 0.1771(2) 0.0457(14) Uani 1 1 d .
O2 O 0.6828(3) 0.0595(3) 0.1496(3) 0.0501(14) Uani 1 1 d .
O3 O 0.6540(3) 0.0513(3) 0.3178(2) 0.0475(14) Uani 1 1 d .
O4 O 0.8540(3) 0.0459(3) 0.3425(2) 0.0490(14) Uani 1 1 d .
O5 O 0.7398(3) -0.0201(3) 0.2414(2) 0.0397(12) Uani 1 1 d .
O6 O 0.7689(3) -0.1322(3) 0.3148(2) 0.0450(13) Uani 1 1 d .
O7 O 0.7957(3) -0.1251(3) 0.1732(2) 0.0458(14) Uani 1 1 d .
O8 O 0.6245(3) -0.1204(3) 0.1539(2) 0.0480(14) Uani 1 1 d .
O9 O 0.5968(3) -0.1278(3) 0.2947(2) 0.0448(13) Uani 1 1 d .
O10 O 0.9577(4) -0.0863(4) 0.3319(3) 0.081(2) Uani 1 1 d .
O11 O 0.9877(3) -0.0644(4) 0.1966(3) 0.0722(19) Uani 1 1 d .
O12 O 0.8423(4) -0.0560(4) 0.0384(3) 0.0694(18) Uani 1 1 d .
O13 O 0.6705(4) -0.0651(4) 0.0243(3) 0.076(2) Uani 1 1 d .
O14 O 0.4772(3) -0.0708(4) 0.1415(3) 0.080(2) Uani 1 1 d .
O15 O 0.4578(3) -0.0550(4) 0.2788(3) 0.074(2) Uani 1 1 d .
O16 O 0.6064(3) -0.0739(4) 0.4422(3) 0.0655(18) Uani 1 1 d .
O17 O 0.7722(4) -0.0811(4) 0.4513(3) 0.0792(19) Uani 1 1 d .
O18 O 0.6133(4) -0.2868(4) 0.3203(3) 0.0724(19) Uani 1 1 d .
O19 O 0.7491(3) -0.2898(3) 0.2377(3) 0.0681(17) Uani 1 1 d .
O20 O 0.6499(4) -0.2826(4) 0.1272(3) 0.0732(19) Uani 1 1 d .
O21 O 0.5136(3) -0.2792(4) 0.2067(3) 0.0716(19) Uani 1 1 d .
O24 O 0.2986(7) 0.2917(10) 0.3217(8) 0.332(9) Uani 1 1 d .
H24C H 0.2734 0.2397 0.3142 0.399 Uiso 1 1 d R
H24D H 0.3421 0.3085 0.2958 0.399 Uiso 1 1 d R
S1 S 1.03298(11) 0.11700(13) 0.28213(10) 0.0501(5) Uani 1 1 d .
S2 S 0.83636(13) 0.13677(13) 0.06066(10) 0.0532(6) Uani 1 1 d .
S3 S 0.56165(12) 0.12910(13) 0.22355(10) 0.0508(5) Uani 1 1 d .
S4 S 0.76053(12) 0.11448(13) 0.44551(10) 0.0500(5) Uani 1 1 d .
Cl1 Cl 0.8744(5) 0.2842(4) 0.2557(4) 0.269(3) Uani 1 1 d DU
Cl2 Cl 0.9201(4) 0.4509(4) 0.2944(4) 0.283(3) Uani 1 1 d DU
Cl3 Cl 0.5226(11) 0.4950(8) 0.2633(5) 0.330(7) Uani 0.50 1 d PDU
Cl4 Cl 0.4789(8) 0.4738(7) 0.1416(6) 0.266(6) Uani 0.50 1 d PDU
Cl5 Cl 0.2660(6) 0.1299(9) 0.2594(5) 0.275(6) Uani 0.50 1 d PDU
Cl6 Cl 0.4004(8) 0.2604(7) 0.2328(7) 0.311(6) Uani 0.50 1 d PDU
Cl7 Cl 0.4088(6) -0.2463(5) 0.3765(5) 0.178(4) Uani 0.50 1 d PDU
Cl8 Cl 0.2979(7) -0.4064(9) 0.3328(6) 0.300(7) Uani 0.50 1 d PDU
Cl9 Cl 0.9186(8) 0.3340(8) 0.9097(7) 0.280(5) Uani 0.50 1 d PDU
Cl10 Cl 0.9057(9) 0.3382(8) 0.7739(7) 0.296(6) Uani 0.50 1 d PDU
C1 C 1.2136(8) 0.3715(8) 0.1027(6) 0.145(5) Uani 1 1 d U
H1A H 1.2578 0.3769 0.1365 0.217 Uiso 1 1 calc R
H1B H 1.2369 0.4135 0.0709 0.217 Uiso 1 1 calc R
H1C H 1.1965 0.3179 0.0804 0.217 Uiso 1 1 calc RD
C2 C 1.1613(10) 0.4301(8) 0.1995(7) 0.160(5) Uani 1 1 d U
H2A H 1.1806 0.4881 0.1916 0.240 Uiso 1 1 calc R
H2B H 1.2087 0.4180 0.2200 0.240 Uiso 1 1 calc R
H2C H 1.1119 0.4153 0.2285 0.240 Uiso 1 1 calc R
C3 C 1.1044(9) 0.4285(7) 0.0886(7) 0.145(4) Uani 1 1 d U
H3A H 1.0923 0.3999 0.0455 0.218 Uiso 1 1 calc R
H3B H 1.1494 0.4821 0.0848 0.218 Uiso 1 1 calc R
H3C H 1.0517 0.4345 0.1049 0.218 Uiso 1 1 calc R
C4 C 1.1346(8) 0.3815(6) 0.1345(6) 0.101(3) Uani 1 1 d U
C5 C 1.0664(6) 0.2950(5) 0.1464(5) 0.072(3) Uani 1 1 d U
C6 C 1.0769(5) 0.2494(5) 0.2002(4) 0.065(3) Uani 1 1 d .
H6A H 1.1250 0.2725 0.2295 0.078 Uiso 1 1 calc R
C7 C 1.0161(5) 0.1696(5) 0.2104(4) 0.051(2) Uani 1 1 d .
C8 C 0.9418(4) 0.1309(4) 0.1674(4) 0.0428(19) Uani 1 1 d .
C9 C 0.9323(5) 0.1782(5) 0.1153(4) 0.048(2) Uani 1 1 d .
C10 C 0.9926(5) 0.2564(5) 0.1065(4) 0.062(3) Uani 1 1 d .
H10 H 0.9828 0.2851 0.0709 0.074 Uiso 1 1 calc R
C11 C 0.8379(10) 0.4464(8) 0.0799(8) 0.154(4) Uani 1 1 d U
H11A H 0.8756 0.4297 0.1085 0.231 Uiso 1 1 calc R
H11B H 0.8498 0.5044 0.0878 0.231 Uiso 1 1 calc R
H11C H 0.8489 0.4359 0.0340 0.231 Uiso 1 1 calc R
C12 C 0.7321(10) 0.4454(7) 0.1548(7) 0.148(5) Uani 1 1 d U
H12A H 0.6754 0.4175 0.1733 0.222 Uiso 1 1 calc R
H12B H 0.7365 0.4998 0.1428 0.222 Uiso 1 1 calc R
H12C H 0.7776 0.4497 0.1872 0.222 Uiso 1 1 calc R
C13 C 0.6932(9) 0.4015(8) 0.0352(7) 0.156(5) Uani 1 1 d U
H13A H 0.6943 0.3596 0.0028 0.235 Uiso 1 1 calc R
H13B H 0.7191 0.4549 0.0168 0.235 Uiso 1 1 calc R
H13C H 0.6332 0.3923 0.0465 0.235 Uiso 1 1 calc R
C14 C 0.7426(7) 0.3979(6) 0.0945(6) 0.093(3) Uani 1 1 d U
C15 C 0.7276(5) 0.3077(5) 0.1104(5) 0.069(2) Uani 1 1 d DU
C16 C 0.7757(5) 0.2656(5) 0.0838(4) 0.064(3) Uani 1 1 d D
H16 H 0.8200 0.2933 0.0549 0.077 Uiso 1 1 calc R
C17 C 0.7644(5) 0.1846(5) 0.0962(4) 0.052(2) Uani 1 1 d D
C18 C 0.6963(5) 0.1379(5) 0.1379(4) 0.050(2) Uani 1 1 d .
C19 C 0.6443(5) 0.1807(5) 0.1660(4) 0.051(2) Uani 1 1 d .
C20 C 0.6611(5) 0.2626(5) 0.1513(4) 0.060(2) Uani 1 1 d .
H20 H 0.6254 0.2886 0.1703 0.072 Uiso 1 1 calc R
C21 C 0.6739(10) 0.4301(8) 0.3661(7) 0.145(4) Uani 1 1 d U
H21A H 0.7352 0.4443 0.3563 0.218 Uiso 1 1 calc R
H21B H 0.6643 0.4781 0.3843 0.218 Uiso 1 1 calc R
H21C H 0.6390 0.4105 0.3257 0.218 Uiso 1 1 calc R
C22 C 0.7187(9) 0.4041(7) 0.4718(7) 0.135(4) Uani 1 1 d U
H22A H 0.7025 0.3715 0.5106 0.202 Uiso 1 1 calc R
H22B H 0.7218 0.4594 0.4828 0.202 Uiso 1 1 calc R
H22C H 0.7752 0.4053 0.4572 0.202 Uiso 1 1 calc R
C23 C 0.5603(8) 0.3523(7) 0.4323(7) 0.132(4) Uani 1 1 d U
H23A H 0.5212 0.3266 0.3950 0.199 Uiso 1 1 calc R
H23B H 0.5554 0.4046 0.4444 0.199 Uiso 1 1 calc R
H23C H 0.5446 0.3172 0.4696 0.199 Uiso 1 1 calc R
C24 C 0.6482(7) 0.3650(6) 0.4147(6) 0.088(3) Uani 1 1 d U
C25 C 0.6569(5) 0.2818(5) 0.3891(5) 0.065(2) Uani 1 1 d U
C26 C 0.6135(5) 0.2449(5) 0.3276(4) 0.058(2) Uani 1 1 d .
H26 H 0.5842 0.2721 0.3032 0.069 Uiso 1 1 calc R
C27 C 0.6141(4) 0.1695(5) 0.3034(4) 0.046(2) Uani 1 1 d .
C28 C 0.6566(4) 0.1262(4) 0.3396(4) 0.046(2) Uani 1 1 d .
C29 C 0.7022(4) 0.1655(5) 0.3987(4) 0.046(2) Uani 1 1 d .
C30 C 0.7004(5) 0.2406(5) 0.4223(4) 0.050(2) Uani 1 1 d .
H30 H 0.7300 0.2639 0.4623 0.060 Uiso 1 1 calc R
C31 C 1.1031(10) 0.4230(8) 0.4103(7) 0.149(5) Uani 1 1 d U
H31A H 1.1639 0.4326 0.4015 0.224 Uiso 1 1 calc R
H31B H 1.0975 0.4735 0.4271 0.224 Uiso 1 1 calc R
H31C H 1.0685 0.4043 0.3697 0.224 Uiso 1 1 calc R
C32 C 1.0335(9) 0.3902(8) 0.5152(7) 0.162(5) Uani 1 1 d U
H32A H 0.9791 0.3950 0.5008 0.243 Uiso 1 1 calc R
H32B H 1.0738 0.4434 0.5314 0.243 Uiso 1 1 calc R
H32C H 1.0223 0.3519 0.5503 0.243 Uiso 1 1 calc R
C33 C 1.1454(8) 0.3481(8) 0.4938(7) 0.138(4) Uani 1 1 d U
H33A H 1.1236 0.2990 0.5189 0.208 Uiso 1 1 calc R
H33B H 1.1748 0.3950 0.5237 0.208 Uiso 1 1 calc R
H33C H 1.1863 0.3421 0.4616 0.208 Uiso 1 1 calc R
C34 C 1.0718(7) 0.3605(6) 0.4594(5) 0.087(3) Uani 1 1 d U
C35 C 1.0119(6) 0.2788(5) 0.4269(5) 0.069(2) Uani 1 1 d U
C36 C 0.9251(5) 0.2371(5) 0.4463(4) 0.056(2) Uani 1 1 d .
H36 H 0.9026 0.2621 0.4797 0.067 Uiso 1 1 calc R
C37 C 0.8708(4) 0.1613(5) 0.4189(4) 0.045(2) Uani 1 1 d .
C38 C 0.9026(4) 0.1198(5) 0.3701(4) 0.048(2) Uani 1 1 d .
C39 C 0.9902(4) 0.1628(4) 0.3480(4) 0.044(2) Uani 1 1 d .
C40 C 1.0421(5) 0.2396(5) 0.3781(4) 0.057(2) Uani 1 1 d .
H40 H 1.0996 0.2650 0.3641 0.069 Uiso 1 1 calc R
C41 C 1.0488(8) -0.1331(10) 0.3952(8) 0.185(7) Uani 1 1 d .
H41A H 1.0672 -0.0855 0.4257 0.278 Uiso 1 1 calc R
H41B H 1.0957 -0.1541 0.3908 0.278 Uiso 1 1 calc R
H41C H 0.9977 -0.1750 0.4121 0.278 Uiso 1 1 calc R
C42 C 1.0262(6) -0.1088(7) 0.3275(6) 0.094(4) Uani 1 1 d .
C43 C 1.0674(6) -0.1122(8) 0.2688(7) 0.120(5) Uani 1 1 d .
H43 H 1.1134 -0.1320 0.2710 0.144 Uiso 1 1 calc R
C44 C 1.0494(6) -0.0905(7) 0.2085(6) 0.089(4) Uani 1 1 d .
C45 C 1.1025(7) -0.0958(9) 0.1487(7) 0.155(6) Uani 1 1 d .
H45A H 1.0762 -0.0834 0.1094 0.233 Uiso 1 1 calc R
H45B H 1.1036 -0.1507 0.1434 0.233 Uiso 1 1 calc R
H45C H 1.1617 -0.0568 0.1550 0.233 Uiso 1 1 calc R
C46 C 0.9085(7) -0.0987(8) -0.0535(5) 0.117(5) Uani 1 1 d .
H46A H 0.9626 -0.0558 -0.0386 0.176 Uiso 1 1 calc R
H46B H 0.9019 -0.0977 -0.1011 0.176 Uiso 1 1 calc R
H46C H 0.9099 -0.1514 -0.0420 0.176 Uiso 1 1 calc R
C47 C 0.8332(7) -0.0850(7) -0.0207(5) 0.086(3) Uani 1 1 d .
C48 C 0.7533(8) -0.1028(8) -0.0564(5) 0.116(5) Uani 1 1 d .
H48 H 0.7522 -0.1228 -0.1003 0.139 Uiso 1 1 calc R
C49 C 0.6754(7) -0.0947(7) -0.0351(5) 0.091(4) Uani 1 1 d .
C50 C 0.5894(8) -0.1228(9) -0.0766(6) 0.134(5) Uani 1 1 d .
H50A H 0.5481 -0.1721 -0.0590 0.200 Uiso 1 1 calc R
H50B H 0.6011 -0.1339 -0.1222 0.200 Uiso 1 1 calc R
H50C H 0.5649 -0.0799 -0.0748 0.200 Uiso 1 1 calc R
C51 C 0.3518(8) -0.1156(10) 0.0713(6) 0.161(6) Uani 1 1 d .
H51A H 0.3938 -0.0885 0.0384 0.242 Uiso 1 1 calc R
H51B H 0.3014 -0.0995 0.0678 0.242 Uiso 1 1 calc R
H51C H 0.3336 -0.1745 0.0638 0.242 Uiso 1 1 calc R
C52 C 0.3933(6) -0.0914(7) 0.1394(6) 0.101(4) Uani 1 1 d .
C53 C 0.3446(6) -0.0921(9) 0.1985(8) 0.136(6) Uani 1 1 d .
H53 H 0.2839 -0.1069 0.1928 0.163 Uiso 1 1 calc R
C54 C 0.3777(6) -0.0732(8) 0.2626(7) 0.110(4) Uani 1 1 d .
C55 C 0.3167(7) -0.0758(11) 0.3210(8) 0.180(8) Uani 1 1 d .
H55A H 0.3514 -0.0479 0.3598 0.270 Uiso 1 1 calc R
H55B H 0.2838 -0.1323 0.3305 0.270 Uiso 1 1 calc R
H55C H 0.2766 -0.0489 0.3093 0.270 Uiso 1 1 calc R
C56 C 0.5198(7) -0.0956(8) 0.5399(6) 0.128(5) Uani 1 1 d .
H56A H 0.4712 -0.1086 0.5085 0.192 Uiso 1 1 calc R
H56B H 0.5282 -0.0438 0.5633 0.192 Uiso 1 1 calc R
H56C H 0.5075 -0.1385 0.5713 0.192 Uiso 1 1 calc R
C57 C 0.6027(6) -0.0892(6) 0.5029(5) 0.077(3) Uani 1 1 d .
C58 C 0.6697(8) -0.0998(7) 0.5375(5) 0.103(4) Uani 1 1 d .
H58 H 0.6608 -0.1102 0.5826 0.123 Uiso 1 1 calc R
C59 C 0.7507(7) -0.0969(7) 0.5126(5) 0.088(3) Uani 1 1 d .
C60 C 0.8265(10) -0.1146(10) 0.5539(7) 0.192(6) Uani 1 1 d .
H60A H 0.8260 -0.1688 0.5412 0.288 Uiso 1 1 calc R
H60B H 0.8161 -0.1117 0.6008 0.288 Uiso 1 1 calc R
H60C H 0.8829 -0.0740 0.5444 0.288 Uiso 1 1 calc R
C61 C 0.6135(8) -0.3330(8) 0.4306(6) 0.119(5) Uani 1 1 d .
H61A H 0.6192 -0.2819 0.4542 0.178 Uiso 1 1 calc R
H61B H 0.6437 -0.3614 0.4555 0.178 Uiso 1 1 calc R
H61C H 0.5522 -0.3670 0.4254 0.178 Uiso 1 1 calc R
C62 C 0.6548(6) -0.3144(6) 0.3606(5) 0.074(3) Uani 1 1 d .
C63 C 0.7310(6) -0.3257(6) 0.3505(5) 0.075(3) Uani 1 1 d .
H63 H 0.7587 -0.3388 0.3869 0.090 Uiso 1 1 calc R
C64 C 0.7706(6) -0.3191(6) 0.2899(6) 0.076(3) Uani 1 1 d .
C65 C 0.8547(7) -0.3432(7) 0.2817(6) 0.120(4) Uani 1 1 d .
H65A H 0.8414 -0.3901 0.2508 0.179 Uiso 1 1 calc R
H65B H 0.8720 -0.3570 0.3243 0.179 Uiso 1 1 calc R
H65C H 0.9021 -0.2974 0.2651 0.179 Uiso 1 1 calc R
C66 C 0.6158(8) -0.3354(9) 0.0173(6) 0.157(6) Uani 1 1 d .
H66A H 0.5690 -0.3424 -0.0146 0.236 Uiso 1 1 calc R
H66B H 0.6234 -0.3873 0.0220 0.236 Uiso 1 1 calc R
H66C H 0.6696 -0.2954 0.0022 0.236 Uiso 1 1 calc R
C67 C 0.5929(7) -0.3055(7) 0.0845(6) 0.097(4) Uani 1 1 d .
C68 C 0.5018(7) -0.3089(8) 0.0922(6) 0.117(5) Uani 1 1 d .
H68 H 0.4660 -0.3152 0.0543 0.140 Uiso 1 1 calc R
C69 C 0.4686(6) -0.3031(7) 0.1539(6) 0.089(4) Uani 1 1 d .
C70 C 0.3685(7) -0.3197(10) 0.1583(7) 0.136(6) Uani 1 1 d .
H70A H 0.3362 -0.3663 0.1291 0.203 Uiso 1 1 calc R
H70B H 0.3571 -0.2719 0.1450 0.203 Uiso 1 1 calc R
H70C H 0.3503 -0.3313 0.2034 0.203 Uiso 1 1 calc R
C71 C 0.8574(12) 0.3456(8) 0.3094(9) 0.268(6) Uani 1 1 d DU
H71A H 0.8728 0.3330 0.3535 0.321 Uiso 1 1 calc R
H71B H 0.7952 0.3375 0.3085 0.321 Uiso 1 1 calc R
C72 C 0.5596(18) 0.5434(16) 0.1927(9) 0.271(8) Uani 0.50 1 d PDU
H72A H 0.6183 0.5451 0.1820 0.326 Uiso 0.50 1 calc PR
H72B H 0.5576 0.5986 0.1931 0.326 Uiso 0.50 1 calc PR
C73 C 0.3717(9) 0.1669(12) 0.2685(13) 0.210(6) Uani 0.50 1 d PDU
H73A H 0.3981 0.1316 0.2456 0.252 Uiso 0.50 1 calc PR
H73B H 0.3895 0.1735 0.3153 0.252 Uiso 0.50 1 calc PR
C74 C 0.4047(11) -0.3411(10) 0.3473(16) 0.220(8) Uani 0.50 1 d PDU
H74A H 0.4328 -0.3644 0.3797 0.264 Uiso 0.50 1 calc PR
H74B H 0.4369 -0.3355 0.3061 0.264 Uiso 0.50 1 calc PR
C75 C 0.8443(14) 0.306(2) 0.8431(8) 0.269(7) Uani 0.50 1 d PDU
H75A H 0.8133 0.2467 0.8400 0.322 Uiso 0.50 1 calc PR
H75B H 0.8014 0.3329 0.8478 0.322 Uiso 0.50 1 calc PR
C76 C 1.19225(8) 0.30914(5) -0.07165(13) 0.301(6) Uani 1 1 d DU
H76A H 1.1748 0.3202 -0.0277 0.451 Uiso 1 1 calc RD
H76B H 1.2254 0.3604 -0.0912 0.451 Uiso 1 1 calc R
H76D H 1.2281 0.2759 -0.0687 0.451 Uiso 1 1 calc R
O22 O 1.11703(19) 0.2668(7) -0.1115(3) 0.286(5) Uani 1 1 d DU
H22 H 1.1320(15) 0.258(3) -0.1516(9) 0.343 Uiso 1 1 d D

loop_
_atom_site_aniso_label
_atom_site_aniso_U_11
_atom_site_aniso_U_22
_atom_site_aniso_U_33
_atom_site_aniso_U_23
_atom_site_aniso_U_13
_atom_site_aniso_U_12
Ho1 0.03794(15) 0.04655(18) 0.0430(2) 0.00303(15) -0.00140(14) 0.01525(14)
Ho2 0.04586(16) 0.05032(19) 0.03398(18) -0.00150(15) -0.00120(14) 0.01695(15)
Ho3 0.03607(15) 0.04962(19) 0.0431(2) -0.00094(16) -0.00431(14) 0.01260(14)
Ho4 0.04069(16) 0.04510(18) 0.03560(18) 0.00453(15) 0.00119(14) 0.01052(14)
Ho5 0.04714(17) 0.04597(19) 0.0490(2) -0.00045(16) -0.00383(15) 0.01189(15)
O1 0.037(2) 0.054(3) 0.043(3) 0.005(2) -0.001(2) 0.013(2)
O2 0.054(3) 0.050(3) 0.048(3) 0.003(2) 0.007(2) 0.021(2)
O3 0.039(2) 0.053(3) 0.046(3) -0.001(2) -0.004(2) 0.012(2)
O4 0.049(3) 0.052(3) 0.040(3) -0.004(2) 0.000(2) 0.011(2)
O5 0.037(2) 0.046(3) 0.035(3) -0.003(2) -0.0023(19) 0.015(2)
O6 0.048(2) 0.041(3) 0.045(3) 0.000(2) 0.003(2) 0.015(2)
O7 0.046(2) 0.047(3) 0.042(3) 0.003(2) 0.006(2) 0.013(2)
O8 0.052(3) 0.051(3) 0.038(3) -0.005(2) -0.001(2) 0.016(2)
O9 0.042(2) 0.042(3) 0.042(3) -0.002(2) -0.004(2) 0.007(2)
O10 0.065(3) 0.098(4) 0.082(5) 0.027(4) -0.011(3) 0.032(3)
O11 0.057(3) 0.090(4) 0.079(4) 0.002(3) 0.008(3) 0.037(3)
O12 0.076(3) 0.087(4) 0.051(4) -0.004(3) 0.014(3) 0.036(3)
O13 0.070(3) 0.104(5) 0.048(4) -0.004(3) -0.012(3) 0.027(3)
O14 0.064(3) 0.101(4) 0.077(4) -0.019(3) -0.039(3) 0.035(3)
O15 0.045(3) 0.094(4) 0.083(4) 0.017(4) 0.013(3) 0.021(3)
O16 0.060(3) 0.077(4) 0.054(4) 0.012(3) 0.018(3) 0.018(3)
O17 0.096(4) 0.109(4) 0.053(4) 0.018(3) 0.007(3) 0.061(3)
O18 0.059(3) 0.075(4) 0.074(4) 0.019(3) 0.001(3) 0.013(3)
O19 0.077(3) 0.066(3) 0.071(4) -0.005(3) -0.012(3) 0.039(3)
O20 0.070(3) 0.082(4) 0.062(4) -0.028(3) -0.019(3) 0.025(3)
O21 0.052(3) 0.073(4) 0.073(4) -0.003(3) -0.003(3) 0.003(3)
O24 0.082(7) 0.410(18) 0.49(2) 0.298(16) 0.068(9) 0.039(9)
S1 0.0358(8) 0.0590(11) 0.0534(12) 0.0038(10) -0.0013(8) 0.0145(8)
S2 0.0604(10) 0.0647(12) 0.0348(10) 0.0058(9) 0.0032(8) 0.0224(9)
S3 0.0435(9) 0.0600(11) 0.0515(12) 0.0021(9) -0.0023(8) 0.0222(8)
S4 0.0520(10) 0.0586(11) 0.0352(10) 0.0005(9) 0.0024(8) 0.0150(9)
Cl1 0.358(6) 0.261(5) 0.244(6) -0.064(5) -0.055(5) 0.191(5)
Cl2 0.290(5) 0.161(4) 0.396(8) 0.012(5) -0.149(6) 0.082(4)
Cl3 0.399(13) 0.172(9) 0.320(12) -0.036(9) -0.148(11) -0.007(10)
Cl4 0.272(10) 0.152(7) 0.329(12) -0.072(8) -0.103(9) 0.036(8)
Cl5 0.225(8) 0.488(13) 0.104(7) -0.009(9) -0.003(7) 0.121(9)
Cl6 0.280(9) 0.475(12) 0.241(10) -0.114(10) -0.078(8) 0.228(9)
Cl7 0.146(6) 0.164(6) 0.197(8) 0.078(6) 0.060(6) 0.015(5)
Cl8 0.236(9) 0.325(11) 0.153(8) 0.049(8) 0.007(8) -0.125(9)
Cl9 0.362(9) 0.289(9) 0.294(12) 0.048(9) 0.064(9) 0.238(7)
Cl10 0.368(10) 0.239(9) 0.356(13) 0.054(10) 0.090(11) 0.195(8)
C1 0.116(7) 0.114(7) 0.161(9) 0.028(7) 0.047(7) -0.014(7)
C2 0.180(9) 0.086(7) 0.139(8) 0.015(7) 0.011(8) -0.043(7)
C3 0.147(7) 0.088(6) 0.153(8) 0.046(6) 0.002(7) -0.019(6)
C4 0.106(5) 0.064(4) 0.096(5) 0.022(4) 0.017(5) -0.015(4)
C5 0.079(5) 0.050(4) 0.071(5) 0.011(4) 0.020(4) 0.002(4)
C6 0.047(4) 0.062(5) 0.066(6) 0.012(5) 0.011(4) -0.005(4)
C7 0.055(4) 0.059(5) 0.044(5) 0.007(4) 0.010(3) 0.024(4)
C8 0.042(3) 0.046(4) 0.042(4) 0.001(3) 0.006(3) 0.018(3)
C9 0.048(4) 0.049(4) 0.042(4) 0.009(4) 0.004(3) 0.010(3)
C10 0.064(5) 0.070(5) 0.045(5) 0.013(4) 0.015(4) 0.014(4)
C11 0.191(8) 0.089(6) 0.176(8) 0.044(6) 0.023(7) 0.038(6)
C12 0.212(9) 0.079(6) 0.149(9) 0.039(7) 0.041(8) 0.043(7)
C13 0.201(8) 0.117(7) 0.150(8) 0.049(7) -0.054(7) 0.053(7)
C14 0.129(5) 0.067(4) 0.095(5) 0.038(4) 0.016(4) 0.046(4)
C15 0.090(4) 0.061(4) 0.070(5) 0.030(4) 0.007(4) 0.041(4)
C16 0.077(5) 0.066(5) 0.048(5) 0.010(4) 0.000(4) 0.024(4)
C17 0.060(4) 0.065(5) 0.031(4) 0.007(4) 0.001(3) 0.025(4)
C18 0.056(4) 0.050(4) 0.043(4) 0.000(4) -0.010(3) 0.017(4)
C19 0.061(4) 0.060(5) 0.034(4) -0.002(4) -0.004(3) 0.025(4)
C20 0.071(5) 0.071(5) 0.049(5) 0.012(4) 0.000(4) 0.037(4)
C21 0.198(8) 0.090(6) 0.145(8) -0.005(6) 0.026(7) 0.049(6)
C22 0.178(8) 0.082(6) 0.139(8) -0.028(6) -0.015(7) 0.045(6)
C23 0.154(7) 0.095(6) 0.158(8) -0.031(6) 0.036(7) 0.059(6)
C24 0.113(5) 0.059(4) 0.094(5) -0.006(4) 0.022(4) 0.036(4)
C25 0.076(4) 0.053(4) 0.068(5) -0.006(4) 0.021(4) 0.023(4)
C26 0.056(4) 0.061(5) 0.055(5) 0.008(4) 0.012(4) 0.018(4)
C27 0.050(4) 0.047(4) 0.043(4) 0.002(3) 0.009(3) 0.019(3)
C28 0.043(3) 0.044(4) 0.045(4) -0.002(3) 0.016(3) 0.010(3)
C29 0.039(3) 0.054(4) 0.039(4) 0.008(3) 0.010(3) 0.011(3)
C30 0.056(4) 0.050(4) 0.041(4) -0.006(4) 0.009(3) 0.017(4)
C31 0.166(8) 0.095(7) 0.122(8) -0.001(7) -0.028(7) -0.029(7)
C32 0.164(8) 0.112(7) 0.146(7) -0.053(6) 0.006(7) -0.023(7)
C33 0.129(7) 0.102(7) 0.143(8) -0.036(7) -0.072(6) -0.001(6)
C34 0.089(5) 0.067(4) 0.079(5) -0.021(4) -0.016(4) 0.000(4)
C35 0.075(4) 0.059(4) 0.063(5) -0.014(4) -0.015(4) 0.014(4)
C36 0.074(5) 0.045(4) 0.040(4) -0.013(4) -0.012(4) 0.012(4)
C37 0.041(3) 0.051(4) 0.043(4) -0.003(3) -0.004(3) 0.016(3)
C38 0.041(3) 0.057(4) 0.044(4) -0.001(4) -0.010(3) 0.015(3)
C39 0.038(3) 0.042(4) 0.043(4) 0.003(3) -0.010(3) 0.006(3)
C40 0.039(4) 0.053(5) 0.068(6) 0.008(4) -0.011(4) 0.003(4)
C41 0.097(7) 0.254(15) 0.216(15) 0.133(12) -0.029(9) 0.064(9)
C42 0.048(4) 0.115(7) 0.122(9) 0.058(7) -0.010(5) 0.027(5)
C43 0.071(5) 0.159(10) 0.158(12) 0.068(9) 0.030(7) 0.068(6)
C44 0.048(4) 0.092(7) 0.138(10) 0.020(7) 0.016(5) 0.034(5)
C45 0.120(7) 0.226(13) 0.160(14) 0.013(11) 0.051(8) 0.110(8)
C46 0.116(7) 0.186(11) 0.062(7) -0.013(7) 0.031(6) 0.070(7)
C47 0.111(7) 0.088(7) 0.054(6) 0.001(5) 0.015(6) 0.031(6)
C48 0.137(9) 0.145(10) 0.046(6) -0.035(6) 0.027(6) 0.030(8)
C49 0.102(7) 0.123(9) 0.035(5) 0.005(6) -0.010(5) 0.024(7)
C50 0.152(10) 0.166(12) 0.067(7) -0.023(8) -0.048(7) 0.042(9)
C51 0.123(8) 0.224(15) 0.142(11) -0.062(10) -0.090(7) 0.079(9)
C52 0.081(5) 0.114(8) 0.116(9) -0.021(7) -0.056(6) 0.050(5)
C53 0.042(5) 0.192(12) 0.179(14) -0.043(10) -0.019(7) 0.053(6)
C54 0.053(5) 0.150(10) 0.131(11) -0.008(8) -0.002(6) 0.045(6)
C55 0.059(6) 0.29(2) 0.181(15) 0.009(14) 0.044(8) 0.045(9)
C56 0.124(8) 0.127(10) 0.125(10) 0.029(8) 0.086(7) 0.032(7)
C57 0.091(6) 0.071(6) 0.062(6) 0.019(5) 0.029(5) 0.020(5)
C58 0.153(9) 0.116(8) 0.052(6) 0.025(6) 0.040(6) 0.061(7)
C59 0.130(7) 0.098(7) 0.050(6) 0.014(5) -0.002(6) 0.057(6)
C60 0.316(14) 0.260(14) 0.087(10) 0.014(10) -0.044(11) 0.211(12)
C61 0.123(9) 0.135(10) 0.095(9) 0.054(8) 0.016(7) 0.039(8)
C62 0.083(6) 0.060(5) 0.067(6) 0.011(5) -0.011(5) 0.011(5)
C63 0.086(6) 0.074(6) 0.071(7) 0.012(5) -0.006(5) 0.035(5)
C64 0.077(5) 0.061(5) 0.094(8) -0.020(5) -0.020(5) 0.035(4)
C65 0.150(7) 0.139(8) 0.112(10) 0.001(7) -0.024(7) 0.104(7)
C66 0.134(10) 0.234(14) 0.092(9) -0.090(9) -0.017(8) 0.063(10)
C67 0.104(7) 0.096(7) 0.078(7) -0.027(6) 0.000(6) 0.025(6)
C68 0.085(7) 0.161(11) 0.093(8) -0.054(8) -0.025(6) 0.036(7)
C69 0.057(5) 0.096(8) 0.088(8) -0.014(6) -0.022(5) -0.002(5)
C70 0.066(7) 0.204(15) 0.110(10) 0.007(10) -0.012(7) 0.016(8)
C71 0.309(10) 0.209(10) 0.324(11) -0.021(10) -0.069(10) 0.145(9)
C72 0.326(12) 0.137(11) 0.311(13) -0.058(11) -0.126(12) 0.045(11)
C73 0.184(8) 0.442(13) 0.116(11) -0.038(10) -0.045(9) 0.254(9)
C74 0.171(11) 0.241(12) 0.148(11) 0.073(11) 0.032(10) -0.053(11)
C75 0.344(12) 0.246(11) 0.333(13) 0.042(12) 0.072(12) 0.243(10)
C76 0.298(8) 0.308(8) 0.295(9) 0.010(7) 0.008(7) 0.108(6)
O22 0.279(7) 0.286(8) 0.294(8) 0.015(6) 0.012(6) 0.104(6)

loop_
_atom_type_symbol
_atom_type_description
_atom_type_scat_dispersion_real
_atom_type_scat_dispersion_imag
_atom_type_scat_source
C C 0.0033 0.0016 'International Tables Vol C Tables 4.2.6.8 and 6.1.1.4'
H H 0.0000 0.0000 'International Tables Vol C Tables 4.2.6.8 and 6.1.1.4'
O O 0.0106 0.0060 'International Tables Vol C Tables 4.2.6.8 and 6.1.1.4'
S S 0.1246 0.1234 'International Tables Vol C Tables 4.2.6.8 and 6.1.1.4'
Ho Ho -0.2175 4.6783 'International Tables Vol C Tables 4.2.6.8 and 6.1.1.4'
Cl Cl 0.1484 0.1585 'International Tables Vol C Tables 4.2.6.8 and 6.1.1.4'

loop_
_geom_angle_atom_site_label_1
_geom_angle_atom_site_label_2
_geom_angle_atom_site_label_3
_geom_angle
O10 Ho1 O11 75.5(2)
O10 Ho1 O7 120.9(2)
O11 Ho1 O7 79.60(18)
O10 Ho1 O6 78.27(19)
O11 Ho1 O6 127.9(2)
O7 Ho1 O6 76.63(16)
O10 Ho1 O1 148.81(18)
O11 Ho1 O1 85.4(2)
O7 Ho1 O1 78.34(16)
O6 Ho1 O1 132.47(16)
O10 Ho1 O4 91.3(2)
O11 Ho1 O4 146.29(18)
O7 Ho1 O4 132.51(17)
O6 Ho1 O4 77.32(16)
O1 Ho1 O4 91.25(18)
O10 Ho1 O5 141.71(19)
O11 Ho1 O5 139.23(18)
O7 Ho1 O5 66.86(16)
O6 Ho1 O5 66.93(16)
O1 Ho1 O5 66.21(15)
O4 Ho1 O5 66.57(15)
O10 Ho1 S1 83.14(16)
O11 Ho1 S1 79.22(15)
O7 Ho1 S1 142.15(12)
O6 Ho1 S1 140.35(12)
O1 Ho1 S1 69.02(11)
O4 Ho1 S1 68.36(12)
O5 Ho1 S1 113.74(11)
O10 Ho1 Ho2 161.05(17)
O11 Ho1 Ho2 93.91(16)
O7 Ho1 Ho2 40.55(13)
O6 Ho1 Ho2 96.93(12)
O1 Ho1 Ho2 41.70(10)
O4 Ho1 Ho2 105.69(13)
O5 Ho1 Ho2 45.43(10)
S1 Ho1 Ho2 110.70(4)
O10 Ho1 Ho4 96.87(16)
O11 Ho1 Ho4 168.01(16)
O7 Ho1 Ho4 96.98(12)
O6 Ho1 Ho4 40.31(12)
O1 Ho1 Ho4 105.26(12)
O4 Ho1 Ho4 41.07(11)
O5 Ho1 Ho4 45.80(10)
S1 Ho1 Ho4 109.42(4)
Ho2 Ho1 Ho4 90.716(18)
O10 Ho1 Ho5 106.09(15)
O11 Ho1 Ho5 110.45(14)
O7 Ho1 Ho5 38.76(11)
O6 Ho1 Ho5 38.63(11)
O1 Ho1 Ho5 103.61(10)
O4 Ho1 Ho5 102.95(11)
O5 Ho1 Ho5 54.12(10)
S1 Ho1 Ho5 167.83(4)
Ho2 Ho1 Ho5 62.407(13)
Ho4 Ho1 Ho5 62.260(14)
O13 Ho2 O12 75.0(2)
O13 Ho2 O7 120.8(2)
O12 Ho2 O7 81.6(2)
O13 Ho2 O8 76.06(19)
O12 Ho2 O8 125.96(19)
O7 Ho2 O8 75.52(17)
O13 Ho2 O2 88.5(2)
O12 Ho2 O2 144.7(2)
O7 Ho2 O2 133.03(17)
O8 Ho2 O2 77.78(17)
O13 Ho2 O1 152.2(2)
O12 Ho2 O1 89.30(18)
O7 Ho2 O1 78.21(16)
O8 Ho2 O1 131.07(16)
O2 Ho2 O1 91.59(17)
O13 Ho2 O5 138.32(18)
O12 Ho2 O5 142.41(18)
O7 Ho2 O5 66.61(16)
O8 Ho2 O5 66.15(14)
O2 Ho2 O5 67.43(16)
O1 Ho2 O5 65.69(14)
O13 Ho2 S2 86.39(17)
O12 Ho2 S2 79.69(16)
O7 Ho2 S2 141.26(11)
O8 Ho2 S2 141.89(14)
O2 Ho2 S2 68.06(13)
O1 Ho2 S2 67.96(13)
O5 Ho2 S2 112.72(11)
O13 Ho2 Ho1 161.47(18)
O12 Ho2 Ho1 97.69(15)
O7 Ho2 Ho1 40.69(11)
O8 Ho2 Ho1 95.63(12)
O2 Ho2 Ho1 106.13(12)
O1 Ho2 Ho1 41.43(12)
O5 Ho2 Ho1 44.96(10)
S2 Ho2 Ho1 109.37(4)
O13 Ho2 Ho3 94.20(15)
O12 Ho2 Ho3 165.43(14)
O7 Ho2 Ho3 96.04(12)
O8 Ho2 Ho3 40.22(12)
O2 Ho2 Ho3 41.94(12)
O1 Ho2 Ho3 104.36(12)
O5 Ho2 Ho3 45.13(9)
S2 Ho2 Ho3 109.87(4)
Ho1 Ho2 Ho3 89.559(18)
O13 Ho2 Ho5 104.23(16)
O12 Ho2 Ho5 110.83(16)
O7 Ho2 Ho5 38.35(11)
O8 Ho2 Ho5 37.92(13)
O2 Ho2 Ho5 103.38(12)
O1 Ho2 Ho5 102.83(12)
O5 Ho2 Ho5 53.76(10)
S2 Ho2 Ho5 166.49(4)
Ho1 Ho2 Ho5 61.889(13)
Ho3 Ho2 Ho5 61.698(13)
O15 Ho3 O14 76.0(2)
O15 Ho3 O8 129.3(2)
O14 Ho3 O8 76.7(2)
O15 Ho3 O9 81.2(2)
O14 Ho3 O9 119.7(2)
O8 Ho3 O9 76.55(17)
O15 Ho3 O3 85.25(19)
O14 Ho3 O3 151.5(2)
O8 Ho3 O3 131.52(17)
O9 Ho3 O3 77.32(17)
O15 Ho3 O2 143.9(2)
O14 Ho3 O2 90.5(2)
O8 Ho3 O2 77.44(17)
O9 Ho3 O2 133.39(17)
O3 Ho3 O2 92.32(16)
O15 Ho3 O5 140.54(19)
O14 Ho3 O5 140.01(19)
O8 Ho3 O5 66.58(15)
O9 Ho3 O5 67.19(15)
O3 Ho3 O5 65.81(15)
O2 Ho3 O5 67.15(16)
O15 Ho3 S3 76.93(17)
O14 Ho3 S3 85.56(17)
O8 Ho3 S3 141.44(13)
O9 Ho3 S3 141.09(12)
O3 Ho3 S3 69.21(13)
O2 Ho3 S3 68.67(13)
O5 Ho3 S3 113.57(11)
O15 Ho3 Ho2 169.26(16)
O14 Ho3 Ho2 95.85(16)
O8 Ho3 Ho2 40.57(11)
O9 Ho3 Ho2 97.23(12)
O3 Ho3 Ho2 104.83(11)
O2 Ho3 Ho2 41.23(13)
O5 Ho3 Ho2 45.41(10)
S3 Ho3 Ho2 109.83(4)
O15 Ho3 Ho4 94.99(16)
O14 Ho3 Ho4 159.99(17)
O8 Ho3 Ho4 96.44(12)
O9 Ho3 Ho4 40.41(10)
O3 Ho3 Ho4 40.92(13)
O2 Ho3 Ho4 106.53(12)
O5 Ho3 Ho4 45.58(10)
S3 Ho3 Ho4 110.13(4)
Ho2 Ho3 Ho4 90.467(18)
O15 Ho3 Ho5 112.19(17)
O14 Ho3 Ho5 104.17(17)
O8 Ho3 Ho5 38.38(13)
O9 Ho3 Ho5 38.89(12)
O3 Ho3 Ho5 102.71(13)
O2 Ho3 Ho5 103.47(13)
O5 Ho3 Ho5 54.27(10)
S3 Ho3 Ho5 167.84(4)
Ho2 Ho3 Ho5 62.493(12)
Ho4 Ho3 Ho5 62.241(11)
O16 Ho4 O17 75.1(2)
O16 Ho4 O6 125.1(2)
O17 Ho4 O6 76.8(2)
O16 Ho4 O9 83.61(18)
O17 Ho4 O9 125.7(2)
O6 Ho4 O9 76.02(17)
O16 Ho4 O4 143.63(18)
O17 Ho4 O4 85.5(2)
O6 Ho4 O4 78.04(17)
O9 Ho4 O4 132.11(16)
O16 Ho4 O3 91.4(2)
O17 Ho4 O3 150.1(2)
O6 Ho4 O3 131.28(17)
O9 Ho4 O3 77.69(17)
O4 Ho4 O3 90.58(17)
O16 Ho4 O5 145.11(17)
O17 Ho4 O5 137.04(19)
O6 Ho4 O5 66.46(16)
O9 Ho4 O5 66.63(14)
O4 Ho4 O5 66.25(15)
O3 Ho4 O5 65.62(16)
O16 Ho4 S4 78.25(15)
O17 Ho4 S4 82.62(17)
O6 Ho4 S4 142.10(11)
O9 Ho4 S4 140.80(13)
O4 Ho4 S4 68.83(13)
O3 Ho4 S4 68.41(12)
O5 Ho4 S4 113.36(11)
O16 Ho4 Ho1 164.16(16)
O17 Ho4 Ho1 92.48(16)
O6 Ho4 Ho1 40.60(11)
O9 Ho4 Ho1 96.22(12)
O4 Ho4 Ho1 41.57(12)
O3 Ho4 Ho1 104.09(12)
O5 Ho4 Ho1 44.90(10)
S4 Ho4 Ho1 110.36(4)
O16 Ho4 Ho3 100.48(15)
O17 Ho4 Ho3 165.98(16)
O6 Ho4 Ho3 95.78(12)
O9 Ho4 Ho3 40.35(12)
O4 Ho4 Ho3 104.78(12)
O3 Ho4 Ho3 41.38(11)
O5 Ho4 Ho3 44.88(9)
S4 Ho4 Ho3 109.79(4)
Ho1 Ho4 Ho3 89.257(18)
O16 Ho4 Ho5 111.85(14)
O17 Ho4 Ho5 107.20(17)
O6 Ho4 Ho5 38.30(11)
O9 Ho4 Ho5 38.48(12)
O4 Ho4 Ho5 103.11(12)
O3 Ho4 Ho5 102.56(12)
O5 Ho4 Ho5 53.83(10)
S4 Ho4 Ho5 167.18(4)
Ho1 Ho4 Ho5 61.926(12)
Ho3 Ho4 Ho5 61.632(14)
O18 Ho5 O20 116.0(2)
O18 Ho5 O21 75.0(2)
O20 Ho5 O21 73.1(2)
O18 Ho5 O19 73.9(2)
O20 Ho5 O19 73.1(2)
O21 Ho5 O19 116.4(2)
O18 Ho5 O8 141.68(19)
O20 Ho5 O8 79.3(2)
O21 Ho5 O8 76.91(19)
O19 Ho5 O8 143.14(19)
O18 Ho5 O6 77.30(18)
O20 Ho5 O6 142.60(18)
O21 Ho5 O6 142.85(19)
O19 Ho5 O6 78.29(18)
O8 Ho5 O6 112.74(16)
O18 Ho5 O9 76.4(2)
O20 Ho5 O9 143.22(19)
O21 Ho5 O9 77.75(18)
O19 Ho5 O9 141.69(19)
O8 Ho5 O9 72.56(16)
O6 Ho5 O9 71.98(15)
O18 Ho5 O7 142.99(18)
O20 Ho5 O7 78.58(18)
O21 Ho5 O7 140.93(19)
O19 Ho5 O7 79.10(18)
O8 Ho5 O7 71.77(16)
O6 Ho5 O7 72.74(16)
O9 Ho5 O7 113.25(16)
O18 Ho5 Ho3 112.19(17)
O20 Ho5 Ho3 114.43(16)
O21 Ho5 Ho3 79.54(16)
O19 Ho5 Ho3 164.09(13)
O8 Ho5 Ho3 36.37(11)
O6 Ho5 Ho3 88.58(12)
O9 Ho5 Ho3 36.86(12)
O7 Ho5 Ho3 88.50(12)
O18 Ho5 Ho1 113.10(14)
O20 Ho5 Ho1 114.03(14)
O21 Ho5 Ho1 162.23(16)
O19 Ho5 Ho1 81.39(13)
O8 Ho5 Ho1 88.21(10)
O6 Ho5 Ho1 36.71(11)
O9 Ho5 Ho1 88.63(10)
O7 Ho5 Ho1 36.73(11)
Ho3 Ho5 Ho1 82.713(18)
O18 Ho5 Ho4 79.07(15)
O20 Ho5 Ho4 164.94(16)
O21 Ho5 Ho4 113.38(16)
O19 Ho5 Ho4 113.17(14)
O8 Ho5 Ho4 88.79(11)
O6 Ho5 Ho4 36.15(12)
O9 Ho5 Ho4 36.53(10)
O7 Ho5 Ho4 88.99(11)
Ho3 Ho5 Ho4 56.126(13)
Ho1 Ho5 Ho4 55.815(11)
O18 Ho5 Ho2 162.29(15)
O20 Ho5 Ho2 81.71(16)
O21 Ho5 Ho2 112.01(16)
O19 Ho5 Ho2 114.29(14)
O8 Ho5 Ho2 36.24(11)
O6 Ho5 Ho2 88.79(11)
O9 Ho5 Ho2 89.02(11)
O7 Ho5 Ho2 36.24(12)
Ho3 Ho5 Ho2 55.809(14)
Ho1 Ho5 Ho2 55.704(12)
Ho4 Ho5 Ho2 83.231(18)
C8 O1 Ho1 131.5(4)
C8 O1 Ho2 131.6(5)
Ho1 O1 Ho2 96.88(17)
C18 O2 Ho2 132.7(5)
C18 O2 Ho3 130.1(5)
Ho2 O2 Ho3 96.83(19)
C28 O3 Ho4 131.5(4)
C28 O3 Ho3 130.7(5)
Ho4 O3 Ho3 97.69(19)
C38 O4 Ho4 130.4(4)
C38 O4 Ho1 132.3(4)
Ho4 O4 Ho1 97.36(17)
Ho1 O5 Ho3 168.9(2)
Ho1 O5 Ho2 89.61(14)
Ho3 O5 Ho2 89.46(14)
Ho1 O5 Ho4 89.30(14)
Ho3 O5 Ho4 89.54(13)
Ho2 O5 Ho4 169.2(2)
Ho4 O6 Ho1 99.09(18)
Ho4 O6 Ho5 105.54(18)
Ho1 O6 Ho5 104.66(19)
Ho2 O7 Ho1 98.76(18)
Ho2 O7 Ho5 105.41(18)
Ho1 O7 Ho5 104.51(18)
Ho3 O8 Ho2 99.20(18)
Ho3 O8 Ho5 105.25(19)
Ho2 O8 Ho5 105.84(19)
Ho3 O9 Ho4 99.25(17)
Ho3 O9 Ho5 104.24(18)
Ho4 O9 Ho5 105.00(18)
C42 O10 Ho1 133.8(7)
C44 O11 Ho1 135.4(7)
C47 O12 Ho2 137.7(6)
C49 O13 Ho2 136.5(7)
C52 O14 Ho3 135.7(7)
C54 O15 Ho3 135.3(8)
C57 O16 Ho4 136.5(6)
C59 O17 Ho4 134.5(7)
C62 O18 Ho5 129.6(6)
C64 O19 Ho5 129.4(6)
C67 O20 Ho5 132.6(7)
C69 O21 Ho5 132.8(6)
H24C O24 H24D 107.6
C39 S1 C7 102.2(4)
C39 S1 Ho1 99.7(2)
C7 S1 Ho1 98.1(2)
C17 S2 C9 101.8(4)
C17 S2 Ho2 98.8(2)
C9 S2 Ho2 98.5(3)
C19 S3 C27 103.0(3)
C19 S3 Ho3 99.6(3)
C27 S3 Ho3 98.0(3)
C37 S4 C29 103.0(3)
C37 S4 Ho4 98.6(2)
C29 S4 Ho4 99.0(2)
C4 C1 H1A 109.5
C4 C1 H1B 109.5
H1A C1 H1B 109.5
C4 C1 H1C 109.5
H1A C1 H1C 109.5
H1B C1 H1C 109.5
C4 C2 H2A 109.5
C4 C2 H2B 109.5
H2A C2 H2B 109.5
C4 C2 H2C 109.5
H2A C2 H2C 109.5
H2B C2 H2C 109.5
C4 C3 H3A 109.5
C4 C3 H3B 109.5
H3A C3 H3B 109.5
C4 C3 H3C 109.5
H3A C3 H3C 109.5
H3B C3 H3C 109.5
C3 C4 C2 109.0(12)
C3 C4 C1 105.2(11)
C2 C4 C1 109.9(11)
C3 C4 C5 114.1(10)
C2 C4 C5 109.9(10)
C1 C4 C5 108.6(10)
C10 C5 C6 115.1(8)
C10 C5 C4 123.9(9)
C6 C5 C4 121.0(9)
C5 C6 C7 121.3(8)
C5 C6 H6A 119.3
C7 C6 H6A 119.3
C6 C7 C8 122.1(8)
C6 C7 S1 118.2(6)
C8 C7 S1 119.7(6)
O1 C8 C9 123.1(6)
O1 C8 C7 121.6(7)
C9 C8 C7 115.3(6)
C10 C9 C8 121.5(7)
C10 C9 S2 119.8(6)
C8 C9 S2 118.7(5)
C5 C10 C9 124.7(9)
C5 C10 H10 117.6
C9 C10 H10 117.6
C14 C11 H11A 109.5
C14 C11 H11B 109.5
H11A C11 H11B 109.5
C14 C11 H11C 109.5
H11A C11 H11C 109.5
H11B C11 H11C 109.5
C14 C12 H12A 109.5
C14 C12 H12B 109.5
H12A C12 H12B 109.5
C14 C12 H12C 109.5
H12A C12 H12C 109.5
H12B C12 H12C 109.5
C14 C13 H13A 109.5
C14 C13 H13B 109.5
H13A C13 H13B 109.5
C14 C13 H13C 109.5
H13A C13 H13C 109.5
H13B C13 H13C 109.5
C13 C14 C12 116.7(12)
C13 C14 C11 105.4(11)
C12 C14 C11 99.9(10)
C13 C14 C15 111.1(9)
C12 C14 C15 111.1(9)
C11 C14 C15 112.1(10)
C16 C15 C20 114.8(8)
C16 C15 C14 123.0(8)
C20 C15 C14 122.2(9)
C15 C16 C17 125.1(8)
C15 C16 H16 117.5
C17 C16 H16 117.5
C16 C17 C18 120.5(8)
C16 C17 S2 120.9(6)
C18 C17 S2 118.6(6)
O2 C18 C19 122.9(7)
O2 C18 C17 121.8(7)
C19 C18 C17 115.4(7)
C20 C19 C18 120.2(7)
C20 C19 S3 121.2(6)
C18 C19 S3 118.6(6)
C15 C20 C19 124.1(8)
C15 C20 H20 118.0
C19 C20 H20 118.0
C24 C21 H21A 109.5
C24 C21 H21B 109.5
H21A C21 H21B 109.5
C24 C21 H21C 109.5
H21A C21 H21C 109.5
H21B C21 H21C 109.5
C24 C22 H22A 109.5
C24 C22 H22B 109.5
H22A C22 H22B 109.5
C24 C22 H22C 109.5
H22A C22 H22C 109.5
H22B C22 H22C 109.5
C24 C23 H23A 109.5
C24 C23 H23B 109.5
H23A C23 H23B 109.5
C24 C23 H23C 109.5
H23A C23 H23C 109.5
H23B C23 H23C 109.5
C23 C24 C21 107.1(11)
C23 C24 C22 114.9(10)
C21 C24 C22 101.5(9)
C23 C24 C25 110.9(8)
C21 C24 C25 114.2(10)
C22 C24 C25 108.1(9)
C30 C25 C26 117.3(8)
C30 C25 C24 125.0(8)
C26 C25 C24 117.7(9)
C27 C26 C25 121.2(8)
C27 C26 H26 119.4
C25 C26 H26 119.4
C26 C27 C28 120.7(7)
C26 C27 S3 118.5(6)
C28 C27 S3 120.7(6)
O3 C28 C29 122.1(7)
O3 C28 C27 121.0(6)
C29 C28 C27 116.9(7)
C30 C29 C28 121.4(7)
C30 C29 S4 119.8(6)
C28 C29 S4 118.8(6)
C25 C30 C29 122.3(7)
C25 C30 H30 118.8
C29 C30 H30 118.8
C34 C31 H31A 109.5
C34 C31 H31B 109.5
H31A C31 H31B 109.5
C34 C31 H31C 109.5
H31A C31 H31C 109.5
H31B C31 H31C 109.5
C34 C32 H32A 109.5
C34 C32 H32B 109.5
H32A C32 H32B 109.5
C34 C32 H32C 109.5
H32A C32 H32C 109.5
H32B C32 H32C 109.5
C34 C33 H33A 109.5
C34 C33 H33B 109.5
H33A C33 H33B 109.5
C34 C33 H33C 109.5
H33A C33 H33C 109.5
H33B C33 H33C 109.5
C32 C34 C31 110.9(11)
C32 C34 C33 100.0(11)
C31 C34 C33 111.1(11)
C32 C34 C35 114.4(9)
C31 C34 C35 110.9(9)
C33 C34 C35 109.2(10)
C40 C35 C36 115.9(7)
C40 C35 C34 120.7(8)
C36 C35 C34 123.4(9)
C37 C36 C35 124.1(8)
C37 C36 H36 118.0
C35 C36 H36 118.0
C36 C37 C38 120.1(7)
C36 C37 S4 120.8(6)
C38 C37 S4 119.1(5)
O4 C38 C37 123.0(6)
O4 C38 C39 120.5(7)
C37 C38 C39 116.4(6)
C40 C39 C38 120.5(7)
C40 C39 S1 120.3(6)
C38 C39 S1 119.2(5)
C35 C40 C39 122.9(7)
C35 C40 H40 118.6
C39 C40 H40 118.6
C42 C41 H41A 109.5
C42 C41 H41B 109.5
H41A C41 H41B 109.5
C42 C41 H41C 109.5
H41A C41 H41C 109.5
H41B C41 H41C 109.5
O10 C42 C43 123.4(10)
O10 C42 C41 110.0(10)
C43 C42 C41 126.6(11)
C44 C43 C42 127.9(11)
C44 C43 H43 116.1
C42 C43 H43 116.1
O11 C44 C43 124.0(11)
O11 C44 C45 114.5(11)
C43 C44 C45 121.6(10)
C44 C45 H45A 109.5
C44 C45 H45B 109.5
H45A C45 H45B 109.5
C44 C45 H45C 109.5
H45A C45 H45C 109.5
H45B C45 H45C 109.5
C47 C46 H46A 109.5
C47 C46 H46B 109.5
H46A C46 H46B 109.5
C47 C46 H46C 109.5
H46A C46 H46C 109.5
H46B C46 H46C 109.5
O12 C47 C48 120.7(10)
O12 C47 C46 119.4(10)
C48 C47 C46 119.9(9)
C49 C48 C47 128.9(9)
C49 C48 H48 115.6
C47 C48 H48 115.6
O13 C49 C48 120.8(9)
O13 C49 C50 114.8(10)
C48 C49 C50 124.4(10)
C49 C50 H50A 109.5
C49 C50 H50B 109.5
H50A C50 H50B 109.5
C49 C50 H50C 109.5
H50A C50 H50C 109.5
H50B C50 H50C 109.5
C52 C51 H51A 109.5
C52 C51 H51B 109.5
H51A C51 H51B 109.5
C52 C51 H51C 109.5
H51A C51 H51C 109.5
H51B C51 H51C 109.5
O14 C52 C53 121.6(9)
O14 C52 C51 114.6(10)
C53 C52 C51 123.7(9)
C54 C53 C52 127.0(9)
C54 C53 H53 116.5
C52 C53 H53 116.5
O15 C54 C53 124.1(11)
O15 C54 C55 115.1(11)
C53 C54 C55 120.8(10)
C54 C55 H55A 109.5
C54 C55 H55B 109.5
H55A C55 H55B 109.5
C54 C55 H55C 109.5
H55A C55 H55C 109.5
H55B C55 H55C 109.5
C57 C56 H56A 109.5
C57 C56 H56B 109.5
H56A C56 H56B 109.5
C57 C56 H56C 109.5
H56A C56 H56C 109.5
H56B C56 H56C 109.5
O16 C57 C58 123.2(9)
O16 C57 C56 118.7(10)
C58 C57 C56 118.2(10)
C57 C58 C59 126.9(10)
C57 C58 H58 116.6
C59 C58 H58 116.6
O17 C59 C58 122.7(10)
O17 C59 C60 111.7(10)
C58 C59 C60 125.6(10)
C59 C60 H60A 109.5
C59 C60 H60B 109.5
H60A C60 H60B 109.5
C59 C60 H60C 109.5
H60A C60 H60C 109.5
H60B C60 H60C 109.5
C62 C61 H61A 109.5
C62 C61 H61B 109.5
H61A C61 H61B 109.5
C62 C61 H61C 109.5
H61A C61 H61C 109.5
H61B C61 H61C 109.5
O18 C62 C63 127.3(10)
O18 C62 C61 115.1(10)
C63 C62 C61 117.5(10)
C62 C63 C64 123.9(10)
C62 C63 H63 118.1
C64 C63 H63 118.1
O19 C64 C63 126.1(9)
O19 C64 C65 114.1(9)
C63 C64 C65 119.7(10)
C64 C65 H65A 109.5
C64 C65 H65B 109.5
H65A C65 H65B 109.5
C64 C65 H65C 109.5
H65A C65 H65C 109.5
H65B C65 H65C 109.5
C67 C66 H66A 109.5
C67 C66 H66B 109.5
H66A C66 H66B 109.5
C67 C66 H66C 109.5
H66A C66 H66C 109.5
H66B C66 H66C 109.5
O20 C67 C68 125.4(10)
O20 C67 C66 117.5(11)
C68 C67 C66 117.1(10)
C69 C68 C67 121.3(10)
C69 C68 H68 119.3
C67 C68 H68 119.3
O21 C69 C68 125.1(9)
O21 C69 C70 116.8(10)
C68 C69 C70 117.9(10)
C69 C70 H70A 109.5
C69 C70 H70B 109.5
H70A C70 H70B 109.5
C69 C70 H70C 109.5
H70A C70 H70C 109.5
H70B C70 H70C 109.5
Cl1 C71 Cl2 112.0(10)
Cl1 C71 H71A 109.2
Cl2 C71 H71A 109.2
Cl1 C71 H71B 109.2
Cl2 C71 H71B 109.2
H71A C71 H71B 107.9
Cl3 C72 Cl4 95.2(10)
Cl3 C72 H72A 112.7
Cl4 C72 H72A 112.7
Cl3 C72 H72B 112.7
Cl4 C72 H72B 112.7
H72A C72 H72B 110.2
Cl5 C73 Cl6 103.1(11)
Cl5 C73 H73A 111.1
Cl6 C73 H73A 111.1
Cl5 C73 H73B 111.1
Cl6 C73 H73B 111.1
H73A C73 H73B 109.1
Cl7 C74 Cl8 110.8(13)
Cl7 C74 H74A 109.5
Cl8 C74 H74A 109.5
Cl7 C74 H74B 109.5
Cl8 C74 H74B 109.5
H74A C74 H74B 108.1
Cl10 C75 Cl9 105.6(13)
Cl10 C75 H75A 110.6
Cl9 C75 H75A 110.6
Cl10 C75 H75B 110.6
Cl9 C75 H75B 110.6
H75A C75 H75B 108.8
O22 C76 H76A 109.5
O22 C76 H76B 109.5
H76A C76 H76B 109.5
O22 C76 H76D 109.5
H76A C76 H76D 109.5
H76B C76 H76D 109.5
C76 O22 H22 110.2(14)

loop_
_geom_bond_atom_site_label_1
_geom_bond_atom_site_label_2
_geom_bond_distance
Ho1 O10 2.263(6)
Ho1 O11 2.270(6)
Ho1 O7 2.320(4)
Ho1 O6 2.320(4)
Ho1 O1 2.344(5)
Ho1 O4 2.355(5)
Ho1 O5 2.485(4)
Ho1 S1 2.9310(19)
Ho1 Ho2 3.5170(7)
Ho1 Ho4 3.5204(7)
Ho1 Ho5 3.7550(7)
Ho2 O13 2.253(5)
Ho2 O12 2.262(6)
Ho2 O7 2.314(5)
Ho2 O8 2.318(5)
Ho2 O2 2.336(5)
Ho2 O1 2.356(4)
Ho2 O5 2.506(4)
Ho2 S2 2.963(2)
Ho2 Ho3 3.5186(7)
Ho2 Ho5 3.7729(7)
Ho3 O15 2.259(5)
Ho3 O14 2.263(5)
Ho3 O8 2.302(5)
Ho3 O9 2.318(5)
Ho3 O3 2.357(5)
Ho3 O2 2.369(5)
Ho3 O5 2.494(4)
Ho3 S3 2.932(2)
Ho3 Ho4 3.5340(7)
Ho3 Ho5 3.7453(8)
Ho4 O16 2.250(5)
Ho4 O17 2.256(6)
Ho4 O6 2.306(5)
Ho4 O9 2.321(4)
Ho4 O4 2.332(4)
Ho4 O3 2.336(5)
Ho4 O5 2.524(4)
Ho4 S4 2.944(2)
Ho4 Ho5 3.7666(7)
Ho5 O18 2.308(6)
Ho5 O20 2.313(6)
Ho5 O21 2.316(5)
Ho5 O19 2.323(6)
Ho5 O8 2.410(5)
Ho5 O6 2.423(4)
Ho5 O9 2.426(5)
Ho5 O7 2.428(4)
O1 C8 1.314(8)
O2 C18 1.328(9)
O3 C28 1.339(9)
O4 C38 1.334(8)
O10 C42 1.307(11)
O11 C44 1.263(11)
O12 C47 1.254(11)
O13 C49 1.291(11)
O14 C52 1.279(10)
O15 C54 1.260(11)
O16 C57 1.254(11)
O17 C59 1.291(11)
O18 C62 1.261(11)
O19 C64 1.280(12)
O20 C67 1.200(12)
O21 C69 1.247(11)
O24 H24C 0.8527
O24 H24D 0.8512
S1 C39 1.786(8)
S1 C7 1.802(8)
S2 C17 1.797(8)
S2 C9 1.801(7)
S3 C19 1.784(8)
S3 C27 1.798(7)
S4 C37 1.778(7)
S4 C29 1.793(8)
Cl1 C71 1.579(14)
Cl2 C71 1.781(13)
Cl3 C72 1.677(17)
Cl4 C72 1.719(17)
Cl5 C73 1.607(14)
Cl6 C73 1.705(16)
Cl7 C74 1.702(16)
Cl8 C74 1.711(15)
Cl9 C75 1.724(17)
Cl10 C75 1.707(17)
C1 C4 1.500(17)
C1 H1A 0.9600
C1 H1B 0.9600
C1 H1C 0.9600
C2 C4 1.493(17)
C2 H2A 0.9600
C2 H2B 0.9600
C2 H2C 0.9600
C3 C4 1.446(18)
C3 H3A 0.9600
C3 H3B 0.9600
C3 H3C 0.9600
C4 C5 1.540(12)
C5 C10 1.374(12)
C5 C6 1.405(13)
C6 C7 1.406(10)
C6 H6A 0.9300
C7 C8 1.414(10)
C8 C9 1.395(11)
C9 C10 1.376(10)
C10 H10 0.9300
C11 C14 1.510(17)
C11 H11A 0.9600
C11 H11B 0.9600
C11 H11C 0.9600
C12 C14 1.480(17)
C12 H12A 0.9600
C12 H12B 0.9600
C12 H12C 0.9600
C13 C14 1.444(17)
C13 H13A 0.9600
C13 H13B 0.9600
C13 H13C 0.9600
C14 C15 1.541(13)
C15 C16 1.347(11)
C15 C20 1.383(11)
C16 C17 1.383(10)
C16 H16 0.9300
C17 C18 1.417(10)
C18 C19 1.417(11)
C19 C20 1.390(11)
C20 H20 0.9300
C21 C24 1.469(17)
C21 H21A 0.9600
C21 H21B 0.9600
C21 H21C 0.9600
C22 C24 1.560(16)
C22 H22A 0.9600
C22 H22B 0.9600
C22 H22C 0.9600
C23 C24 1.415(15)
C23 H23A 0.9600
C23 H23B 0.9600
C23 H23C 0.9600
C24 C25 1.567(13)
C25 C30 1.357(12)
C25 C26 1.422(11)
C26 C27 1.380(11)
C26 H26 0.9300
C27 C28 1.405(11)
C28 C29 1.403(10)
C29 C30 1.379(11)
C30 H30 0.9300
C31 C34 1.449(16)
C31 H31A 0.9600
C31 H31B 0.9600
C31 H31C 0.9600
C32 C34 1.449(17)
C32 H32A 0.9600
C32 H32B 0.9600
C32 H32C 0.9600
C33 C34 1.461(16)
C33 H33A 0.9600
C33 H33B 0.9600
C33 H33C 0.9600
C34 C35 1.518(12)
C35 C40 1.361(12)
C35 C36 1.400(11)
C36 C37 1.381(9)
C36 H36 0.9300
C37 C38 1.401(10)
C38 C39 1.432(9)
C39 C40 1.402(10)
C40 H40 0.9300
C41 C42 1.516(17)
C41 H41A 0.9600
C41 H41B 0.9600
C41 H41C 0.9600
C42 C43 1.369(16)
C43 C44 1.341(17)
C43 H43 0.9300
C44 C45 1.502(16)
C45 H45A 0.9600
C45 H45B 0.9600
C45 H45C 0.9600
C46 C47 1.483(15)
C46 H46A 0.9600
C46 H46B 0.9600
C46 H46C 0.9600
C47 C48 1.403(15)
C48 C49 1.392(16)
C48 H48 0.9300
C49 C50 1.530(14)
C50 H50A 0.9600
C50 H50B 0.9600
C50 H50C 0.9600
C51 C52 1.491(15)
C51 H51A 0.9600
C51 H51B 0.9600
C51 H51C 0.9600
C52 C53 1.429(17)
C53 C54 1.369(18)
C53 H53 0.9300
C54 C55 1.532(17)
C55 H55A 0.9600
C55 H55B 0.9600
C55 H55C 0.9600
C56 C57 1.513(14)
C56 H56A 0.9600
C56 H56B 0.9600
C56 H56C 0.9600
C57 C58 1.357(15)
C58 C59 1.397(15)
C58 H58 0.9300
C59 C60 1.603(17)
C60 H60A 0.9600
C60 H60B 0.9600
C60 H60C 0.9600
C61 C62 1.556(14)
C61 H61A 0.9600
C61 H61B 0.9600
C61 H61C 0.9600
C62 C63 1.337(14)
C63 C64 1.370(14)
C63 H63 0.9300
C64 C65 1.575(14)
C65 H65A 0.9600
C65 H65B 0.9600
C65 H65C 0.9600
C66 C67 1.521(15)
C66 H66A 0.9600
C66 H66B 0.9600
C66 H66C 0.9600
C67 C68 1.469(16)
C68 C69 1.369(15)
C68 H68 0.9300
C69 C70 1.550(14)
C70 H70A 0.9600
C70 H70B 0.9600
C70 H70C 0.9600
C71 H71A 0.9700
C71 H71B 0.9700
C72 H72A 0.9700
C72 H72B 0.9700
C73 H73A 0.9700
C73 H73B 0.9700
C74 H74A 0.9700
C74 H74B 0.9700
C75 H75A 0.9700
C75 H75B 0.9700
C76 O22 1.3997(11)
C76 H76A 0.9600
C76 H76B 0.9600
C76 H76D 0.9600
O22 H22 0.864(15)

loop_
_geom_torsion_atom_site_label_1
_geom_torsion_atom_site_label_2
_geom_torsion_atom_site_label_3
_geom_torsion_atom_site_label_4
_geom_torsion
O10 Ho1 Ho2 O13 11.8(7)
O11 Ho1 Ho2 O13 66.9(5)
O7 Ho1 Ho2 O13 -2.2(5)
O6 Ho1 Ho2 O13 -62.1(5)
O1 Ho1 Ho2 O13 145.5(5)
O4 Ho1 Ho2 O13 -140.9(5)
O5 Ho1 Ho2 O13 -109.8(5)
S1 Ho1 Ho2 O13 146.8(5)
Ho4 Ho1 Ho2 O13 -102.1(5)
Ho5 Ho1 Ho2 O13 -44.2(5)
O10 Ho1 Ho2 O12 -53.6(5)
O11 Ho1 Ho2 O12 1.5(2)
O7 Ho1 Ho2 O12 -67.5(2)
O6 Ho1 Ho2 O12 -127.49(19)
O1 Ho1 Ho2 O12 80.1(2)
O4 Ho1 Ho2 O12 153.79(19)
O5 Ho1 Ho2 O12 -175.1(2)
S1 Ho1 Ho2 O12 81.45(16)
Ho4 Ho1 Ho2 O12 -167.43(15)
Ho5 Ho1 Ho2 O12 -109.56(15)
O10 Ho1 Ho2 O7 13.9(5)
O11 Ho1 Ho2 O7 69.0(2)
O6 Ho1 Ho2 O7 -60.0(2)
O1 Ho1 Ho2 O7 147.6(3)
O4 Ho1 Ho2 O7 -138.7(2)
O5 Ho1 Ho2 O7 -107.6(2)
S1 Ho1 Ho2 O7 148.96(18)
Ho4 Ho1 Ho2 O7 -99.93(17)
Ho5 Ho1 Ho2 O7 -42.05(17)
O10 Ho1 Ho2 O8 73.9(5)
O11 Ho1 Ho2 O8 129.0(2)
O7 Ho1 Ho2 O8 60.0(2)
O6 Ho1 Ho2 O8 0.01(17)
O1 Ho1 Ho2 O8 -152.4(2)
O4 Ho1 Ho2 O8 -78.72(17)
O5 Ho1 Ho2 O8 -47.64(19)
S1 Ho1 Ho2 O8 -151.05(13)
Ho4 Ho1 Ho2 O8 -39.94(12)
Ho5 Ho1 Ho2 O8 17.94(12)
O10 Ho1 Ho2 O2 152.8(5)
O11 Ho1 Ho2 O2 -152.12(19)
O7 Ho1 Ho2 O2 138.9(2)
O6 Ho1 Ho2 O2 78.88(17)
O1 Ho1 Ho2 O2 -73.5(2)
O4 Ho1 Ho2 O2 0.16(16)
O5 Ho1 Ho2 O2 31.24(18)
S1 Ho1 Ho2 O2 -72.17(13)
Ho4 Ho1 Ho2 O2 38.94(12)
Ho5 Ho1 Ho2 O2 96.82(12)
O10 Ho1 Ho2 O1 -133.7(5)
O11 Ho1 Ho2 O1 -78.6(2)
O7 Ho1 Ho2 O1 -147.6(3)
O6 Ho1 Ho2 O1 152.4(2)
O4 Ho1 Ho2 O1 73.7(2)
O5 Ho1 Ho2 O1 104.7(2)
S1 Ho1 Ho2 O1 1.33(18)
Ho4 Ho1 Ho2 O1 112.44(18)
Ho5 Ho1 Ho2 O1 170.31(18)
O10 Ho1 Ho2 O5 121.6(5)
O11 Ho1 Ho2 O5 176.6(2)
O7 Ho1 Ho2 O5 107.6(2)
O6 Ho1 Ho2 O5 47.64(18)
O1 Ho1 Ho2 O5 -104.7(2)
O4 Ho1 Ho2 O5 -31.08(18)
S1 Ho1 Ho2 O5 -103.41(15)
Ho4 Ho1 Ho2 O5 7.70(14)
Ho5 Ho1 Ho2 O5 65.58(14)
O10 Ho1 Ho2 S2 -135.3(5)
O11 Ho1 Ho2 S2 -80.22(16)
O7 Ho1 Ho2 S2 -149.23(18)
O6 Ho1 Ho2 S2 150.79(13)
O1 Ho1 Ho2 S2 -1.60(19)
O4 Ho1 Ho2 S2 72.07(12)
O5 Ho1 Ho2 S2 103.14(15)
S1 Ho1 Ho2 S2 -0.27(6)
Ho4 Ho1 Ho2 S2 110.85(5)
Ho5 Ho1 Ho2 S2 168.72(5)
O10 Ho1 Ho2 Ho3 113.8(5)
O11 Ho1 Ho2 Ho3 168.82(15)
O7 Ho1 Ho2 Ho3 99.81(17)
O6 Ho1 Ho2 Ho3 39.83(12)
O1 Ho1 Ho2 Ho3 -112.55(18)
O4 Ho1 Ho2 Ho3 -38.89(12)
O5 Ho1 Ho2 Ho3 -7.81(14)
S1 Ho1 Ho2 Ho3 -111.23(5)
Ho4 Ho1 Ho2 Ho3 -0.112(11)
Ho5 Ho1 Ho2 Ho3 57.762(14)
O10 Ho1 Ho2 Ho5 56.0(5)
O11 Ho1 Ho2 Ho5 111.06(15)
O7 Ho1 Ho2 Ho5 42.05(17)
O6 Ho1 Ho2 Ho5 -17.93(12)
O1 Ho1 Ho2 Ho5 -170.31(18)
O4 Ho1 Ho2 Ho5 -96.65(12)
O5 Ho1 Ho2 Ho5 -65.58(14)
S1 Ho1 Ho2 Ho5 -168.99(5)
Ho4 Ho1 Ho2 Ho5 -57.874(14)
O13 Ho2 Ho3 O15 41.3(9)
O12 Ho2 Ho3 O15 -0.4(11)
O7 Ho2 Ho3 O15 -80.3(9)
O8 Ho2 Ho3 O15 -21.3(9)
O2 Ho2 Ho3 O15 124.4(9)
O1 Ho2 Ho3 O15 -159.6(9)
O5 Ho2 Ho3 O15 -128.3(9)
S2 Ho2 Ho3 O15 129.0(9)
Ho1 Ho2 Ho3 O15 -120.5(9)
Ho5 Ho2 Ho3 O15 -62.6(9)
O13 Ho2 Ho3 O14 1.0(2)
O12 Ho2 Ho3 O14 -40.7(7)
O7 Ho2 Ho3 O14 -120.6(2)
O8 Ho2 Ho3 O14 -61.6(3)
O2 Ho2 Ho3 O14 84.0(2)
O1 Ho2 Ho3 O14 160.0(2)
O5 Ho2 Ho3 O14 -168.7(2)
S2 Ho2 Ho3 O14 88.64(18)
Ho1 Ho2 Ho3 O14 -160.87(17)
Ho5 Ho2 Ho3 O14 -102.95(17)
O13 Ho2 Ho3 O8 62.6(3)
O12 Ho2 Ho3 O8 20.9(7)
O7 Ho2 Ho3 O8 -59.0(2)
O2 Ho2 Ho3 O8 145.6(3)
O1 Ho2 Ho3 O8 -138.4(2)
O5 Ho2 Ho3 O8 -107.1(2)
S2 Ho2 Ho3 O8 150.2(2)
Ho1 Ho2 Ho3 O8 -99.27(19)
Ho5 Ho2 Ho3 O8 -41.34(19)
O13 Ho2 Ho3 O9 122.0(2)
O12 Ho2 Ho3 O9 80.3(7)
O7 Ho2 Ho3 O9 0.40(15)
O8 Ho2 Ho3 O9 59.4(2)
O2 Ho2 Ho3 O9 -154.9(2)
O1 Ho2 Ho3 O9 -78.95(17)
O5 Ho2 Ho3 O9 -47.63(18)
S2 Ho2 Ho3 O9 -150.33(11)
Ho1 Ho2 Ho3 O9 -39.84(10)
Ho5 Ho2 Ho3 O9 18.08(10)
O13 Ho2 Ho3 O3 -159.3(2)
O12 Ho2 Ho3 O3 159.0(7)
O7 Ho2 Ho3 O3 79.14(17)
O8 Ho2 Ho3 O3 138.2(2)
O2 Ho2 Ho3 O3 -76.2(2)
O1 Ho2 Ho3 O3 -0.21(18)
O5 Ho2 Ho3 O3 31.11(19)
S2 Ho2 Ho3 O3 -71.59(14)
Ho1 Ho2 Ho3 O3 38.90(13)
Ho5 Ho2 Ho3 O3 96.82(13)
O13 Ho2 Ho3 O2 -83.1(2)
O12 Ho2 Ho3 O2 -124.7(7)
O7 Ho2 Ho3 O2 155.3(2)
O8 Ho2 Ho3 O2 -145.6(3)
O1 Ho2 Ho3 O2 76.0(2)
O5 Ho2 Ho3 O2 107.3(2)
S2 Ho2 Ho3 O2 4.62(18)
Ho1 Ho2 Ho3 O2 115.10(18)
Ho5 Ho2 Ho3 O2 173.03(18)
O13 Ho2 Ho3 O5 169.6(2)
O12 Ho2 Ho3 O5 127.9(7)
O7 Ho2 Ho3 O5 48.03(18)
O8 Ho2 Ho3 O5 107.1(2)
O2 Ho2 Ho3 O5 -107.3(2)
O1 Ho2 Ho3 O5 -31.32(19)
S2 Ho2 Ho3 O5 -102.69(15)
Ho1 Ho2 Ho3 O5 7.79(14)
Ho5 Ho2 Ho3 O5 65.72(14)
O13 Ho2 Ho3 S3 -86.41(18)
O12 Ho2 Ho3 S3 -128.1(7)
O7 Ho2 Ho3 S3 151.99(12)
O8 Ho2 Ho3 S3 -149.0(2)
O2 Ho2 Ho3 S3 -3.35(18)
O1 Ho2 Ho3 S3 72.65(14)
O5 Ho2 Ho3 S3 103.96(15)
S2 Ho2 Ho3 S3 1.27(6)
Ho1 Ho2 Ho3 S3 111.76(4)
Ho5 Ho2 Ho3 S3 169.68(4)
O13 Ho2 Ho3 Ho4 161.95(18)
O12 Ho2 Ho3 Ho4 120.3(7)
O7 Ho2 Ho3 Ho4 40.35(11)
O8 Ho2 Ho3 Ho4 99.38(19)
O2 Ho2 Ho3 Ho4 -114.99(18)
O1 Ho2 Ho3 Ho4 -39.00(13)
O5 Ho2 Ho3 Ho4 -7.68(14)
S2 Ho2 Ho3 Ho4 -110.37(4)
Ho1 Ho2 Ho3 Ho4 0.112(11)
Ho5 Ho2 Ho3 Ho4 58.037(11)
O13 Ho2 Ho3 Ho5 103.91(18)
O12 Ho2 Ho3 Ho5 62.2(7)
O7 Ho2 Ho3 Ho5 -17.69(11)
O8 Ho2 Ho3 Ho5 41.34(19)
O2 Ho2 Ho3 Ho5 -173.03(18)
O1 Ho2 Ho3 Ho5 -97.03(13)
O5 Ho2 Ho3 Ho5 -65.72(14)
S2 Ho2 Ho3 Ho5 -168.41(4)
Ho1 Ho2 Ho3 Ho5 -57.925(11)
O10 Ho1 Ho4 O16 -34.1(5)
O11 Ho1 Ho4 O16 15.7(9)
O7 Ho1 Ho4 O16 88.3(5)
O6 Ho1 Ho4 O16 28.6(5)
O1 Ho1 Ho4 O16 168.0(5)
O4 Ho1 Ho4 O16 -118.1(5)
O5 Ho1 Ho4 O16 136.1(5)
S1 Ho1 Ho4 O16 -119.3(5)
Ho2 Ho1 Ho4 O16 128.4(5)
Ho5 Ho1 Ho4 O16 70.5(5)
O10 Ho1 Ho4 O17 3.6(2)
O11 Ho1 Ho4 O17 53.4(7)
O7 Ho1 Ho4 O17 126.0(2)
O6 Ho1 Ho4 O17 66.3(2)
O1 Ho1 Ho4 O17 -154.2(2)
O4 Ho1 Ho4 O17 -80.4(3)
O5 Ho1 Ho4 O17 173.9(2)
S1 Ho1 Ho4 O17 -81.51(17)
Ho2 Ho1 Ho4 O17 166.20(16)
Ho5 Ho1 Ho4 O17 108.20(16)
O10 Ho1 Ho4 O6 -62.7(2)
O11 Ho1 Ho4 O6 -12.9(7)
O7 Ho1 Ho4 O6 59.7(2)
O1 Ho1 Ho4 O6 139.5(2)
O4 Ho1 Ho4 O6 -146.7(3)
O5 Ho1 Ho4 O6 107.5(2)
S1 Ho1 Ho4 O6 -147.82(19)
Ho2 Ho1 Ho4 O6 99.89(18)
Ho5 Ho1 Ho4 O6 41.89(18)
O10 Ho1 Ho4 O9 -122.7(2)
O11 Ho1 Ho4 O9 -72.9(7)
O7 Ho1 Ho4 O9 -0.26(18)
O6 Ho1 Ho4 O9 -60.0(2)
O1 Ho1 Ho4 O9 79.51(17)
O4 Ho1 Ho4 O9 153.3(2)
O5 Ho1 Ho4 O9 47.58(19)
S1 Ho1 Ho4 O9 152.21(13)
Ho2 Ho1 Ho4 O9 39.92(13)
Ho5 Ho1 Ho4 O9 -18.07(13)
O10 Ho1 Ho4 O4 84.0(3)
O11 Ho1 Ho4 O4 133.8(7)
O7 Ho1 Ho4 O4 -153.6(2)
O6 Ho1 Ho4 O4 146.7(3)
O1 Ho1 Ho4 O4 -73.8(2)
O5 Ho1 Ho4 O4 -105.8(2)
S1 Ho1 Ho4 O4 -1.1(2)
Ho2 Ho1 Ho4 O4 -113.40(19)
Ho5 Ho1 Ho4 O4 -171.40(19)
O10 Ho1 Ho4 O3 158.5(2)
O11 Ho1 Ho4 O3 -151.7(7)
O7 Ho1 Ho4 O3 -79.09(17)
O6 Ho1 Ho4 O3 -138.8(2)
O1 Ho1 Ho4 O3 0.68(16)
O4 Ho1 Ho4 O3 74.5(2)
O5 Ho1 Ho4 O3 -31.25(18)
S1 Ho1 Ho4 O3 73.38(12)
Ho2 Ho1 Ho4 O3 -38.91(11)
Ho5 Ho1 Ho4 O3 -96.91(11)
O10 Ho1 Ho4 O5 -170.3(2)
O11 Ho1 Ho4 O5 -120.4(7)
O7 Ho1 Ho4 O5 -47.83(19)
O6 Ho1 Ho4 O5 -107.5(2)
O1 Ho1 Ho4 O5 31.94(17)
O4 Ho1 Ho4 O5 105.8(2)
S1 Ho1 Ho4 O5 104.63(14)
Ho2 Ho1 Ho4 O5 -7.65(14)
Ho5 Ho1 Ho4 O5 -65.65(14)
O10 Ho1 Ho4 S4 86.64(17)
O11 Ho1 Ho4 S4 136.5(7)
O7 Ho1 Ho4 S4 -150.94(13)
O6 Ho1 Ho4 S4 149.35(19)
O1 Ho1 Ho4 S4 -71.17(12)
O4 Ho1 Ho4 S4 2.6(2)
O5 Ho1 Ho4 S4 -103.11(14)
S1 Ho1 Ho4 S4 1.53(6)
Ho2 Ho1 Ho4 S4 -110.76(5)
Ho5 Ho1 Ho4 S4 -168.76(5)
O10 Ho1 Ho4 Ho3 -162.49(16)
O11 Ho1 Ho4 Ho3 -112.7(7)
O7 Ho1 Ho4 Ho3 -40.07(13)
O6 Ho1 Ho4 Ho3 -99.78(18)
O1 Ho1 Ho4 Ho3 39.70(11)
O4 Ho1 Ho4 Ho3 113.52(19)
O5 Ho1 Ho4 Ho3 7.77(14)
S1 Ho1 Ho4 Ho3 112.40(5)
Ho2 Ho1 Ho4 Ho3 0.112(11)
Ho5 Ho1 Ho4 Ho3 -57.886(14)
O10 Ho1 Ho4 Ho5 -104.60(16)
O11 Ho1 Ho4 Ho5 -54.8(7)
O7 Ho1 Ho4 Ho5 17.82(13)
O6 Ho1 Ho4 Ho5 -41.89(18)
O1 Ho1 Ho4 Ho5 97.59(11)
O4 Ho1 Ho4 Ho5 171.40(19)
O5 Ho1 Ho4 Ho5 65.65(14)
S1 Ho1 Ho4 Ho5 170.29(5)
Ho2 Ho1 Ho4 Ho5 57.997(14)
O15 Ho3 Ho4 O16 3.2(2)
O14 Ho3 Ho4 O16 -58.8(5)
O8 Ho3 Ho4 O16 -127.31(19)
O9 Ho3 Ho4 O16 -66.9(2)
O3 Ho3 Ho4 O16 80.1(2)
O2 Ho3 Ho4 O16 153.9(2)
O5 Ho3 Ho4 O16 -175.2(2)
S3 Ho3 Ho4 O16 81.10(16)
Ho2 Ho3 Ho4 O16 -167.53(16)
Ho5 Ho3 Ho4 O16 -109.28(16)
O15 Ho3 Ho4 O17 73.4(7)
O14 Ho3 Ho4 O17 11.3(8)
O8 Ho3 Ho4 O17 -57.2(7)
O9 Ho3 Ho4 O17 3.3(7)
O3 Ho3 Ho4 O17 150.2(7)
O2 Ho3 Ho4 O17 -135.9(7)
O5 Ho3 Ho4 O17 -105.0(7)
S3 Ho3 Ho4 O17 151.3(6)
Ho2 Ho3 Ho4 O17 -97.4(6)
Ho5 Ho3 Ho4 O17 -39.1(6)
O15 Ho3 Ho4 O6 130.5(2)
O14 Ho3 Ho4 O6 68.4(5)
O8 Ho3 Ho4 O6 -0.02(16)
O9 Ho3 Ho4 O6 60.4(2)
O3 Ho3 Ho4 O6 -152.7(2)
O2 Ho3 Ho4 O6 -78.79(17)
O5 Ho3 Ho4 O6 -47.90(18)
S3 Ho3 Ho4 O6 -151.61(12)
Ho2 Ho3 Ho4 O6 -40.25(11)
Ho5 Ho3 Ho4 O6 18.00(11)
O15 Ho3 Ho4 O9 70.1(2)
O14 Ho3 Ho4 O9 8.1(5)
O8 Ho3 Ho4 O9 -60.4(2)
O3 Ho3 Ho4 O9 146.9(2)
O2 Ho3 Ho4 O9 -139.2(2)
O5 Ho3 Ho4 O9 -108.3(2)
S3 Ho3 Ho4 O9 147.99(19)
Ho2 Ho3 Ho4 O9 -100.64(18)
Ho5 Ho3 Ho4 O9 -42.39(18)
O15 Ho3 Ho4 O4 -150.4(2)
O14 Ho3 Ho4 O4 147.6(5)
O8 Ho3 Ho4 O4 79.10(17)
O9 Ho3 Ho4 O4 139.5(2)
O3 Ho3 Ho4 O4 -73.5(2)
O2 Ho3 Ho4 O4 0.33(18)
O5 Ho3 Ho4 O4 31.22(19)
S3 Ho3 Ho4 O4 -72.49(14)
Ho2 Ho3 Ho4 O4 38.88(13)
Ho5 Ho3 Ho4 O4 97.13(13)
O15 Ho3 Ho4 O3 -76.8(2)
O14 Ho3 Ho4 O3 -138.9(5)
O8 Ho3 Ho4 O3 152.6(2)
O9 Ho3 Ho4 O3 -146.9(2)
O2 Ho3 Ho4 O3 73.9(2)
O5 Ho3 Ho4 O3 104.8(2)
S3 Ho3 Ho4 O3 1.05(17)
Ho2 Ho3 Ho4 O3 112.41(17)
Ho5 Ho3 Ho4 O3 170.66(17)
O15 Ho3 Ho4 O5 178.4(2)
O14 Ho3 Ho4 O5 116.3(5)
O8 Ho3 Ho4 O5 47.88(18)
O9 Ho3 Ho4 O5 108.3(2)
O3 Ho3 Ho4 O5 -104.8(2)
O2 Ho3 Ho4 O5 -30.89(19)
S3 Ho3 Ho4 O5 -103.71(15)
Ho2 Ho3 Ho4 O5 7.66(14)
Ho5 Ho3 Ho4 O5 65.91(14)
O15 Ho3 Ho4 S4 -77.96(17)
O14 Ho3 Ho4 S4 -140.0(5)
O8 Ho3 Ho4 S4 151.53(12)
O9 Ho3 Ho4 S4 -148.06(19)
O3 Ho3 Ho4 S4 -1.11(17)
O2 Ho3 Ho4 S4 72.76(13)
O5 Ho3 Ho4 S4 103.65(15)
S3 Ho3 Ho4 S4 -0.07(6)
Ho2 Ho3 Ho4 S4 111.30(4)
Ho5 Ho3 Ho4 S4 169.55(4)
O15 Ho3 Ho4 Ho1 170.63(17)
O14 Ho3 Ho4 Ho1 108.6(5)
O8 Ho3 Ho4 Ho1 40.11(11)
O9 Ho3 Ho4 Ho1 100.53(18)
O3 Ho3 Ho4 Ho1 -112.53(17)
O2 Ho3 Ho4 Ho1 -38.66(13)
O5 Ho3 Ho4 Ho1 -7.77(14)
S3 Ho3 Ho4 Ho1 -111.48(4)
Ho2 Ho3 Ho4 Ho1 -0.112(11)
Ho5 Ho3 Ho4 Ho1 58.138(11)
O15 Ho3 Ho4 Ho5 112.49(17)
O14 Ho3 Ho4 Ho5 50.4(5)
O8 Ho3 Ho4 Ho5 -18.02(11)
O9 Ho3 Ho4 Ho5 42.39(18)
O3 Ho3 Ho4 Ho5 -170.66(17)
O2 Ho3 Ho4 Ho5 -96.80(13)
O5 Ho3 Ho4 Ho5 -65.91(14)
S3 Ho3 Ho4 Ho5 -169.62(4)
Ho2 Ho3 Ho4 Ho5 -58.249(11)
O15 Ho3 Ho5 O18 -25.1(2)
O14 Ho3 Ho5 O18 -105.6(2)
O8 Ho3 Ho5 O18 -151.0(2)
O9 Ho3 Ho5 O18 14.5(2)
O3 Ho3 Ho5 O18 64.90(19)
O2 Ho3 Ho5 O18 160.45(19)
O5 Ho3 Ho5 O18 112.07(19)
S3 Ho3 Ho5 O18 112.1(2)
Ho2 Ho3 Ho5 O18 165.17(15)
Ho4 Ho3 Ho5 O18 58.64(15)
O15 Ho3 Ho5 O20 109.7(2)
O14 Ho3 Ho5 O20 29.3(2)
O8 Ho3 Ho5 O20 -16.2(2)
O9 Ho3 Ho5 O20 149.4(2)
O3 Ho3 Ho5 O20 -160.27(19)
O2 Ho3 Ho5 O20 -64.71(19)
O5 Ho3 Ho5 O20 -113.1(2)
S3 Ho3 Ho5 O20 -113.1(3)
Ho2 Ho3 Ho5 O20 -60.00(15)
Ho4 Ho3 Ho5 O20 -166.52(15)
O15 Ho3 Ho5 O21 43.8(2)
O14 Ho3 Ho5 O21 -36.6(2)
O8 Ho3 Ho5 O21 -82.1(2)
O9 Ho3 Ho5 O21 83.5(2)
O3 Ho3 Ho5 O21 133.8(2)
O2 Ho3 Ho5 O21 -130.6(2)
O5 Ho3 Ho5 O21 -179.0(2)
S3 Ho3 Ho5 O21 -179.0(3)
Ho2 Ho3 Ho5 O21 -125.88(16)
Ho4 Ho3 Ho5 O21 127.59(16)
O15 Ho3 Ho5 O19 -135.0(6)
O14 Ho3 Ho5 O19 144.6(6)
O8 Ho3 Ho5 O19 99.1(6)
O9 Ho3 Ho5 O19 -95.3(6)
O3 Ho3 Ho5 O19 -45.0(6)
O2 Ho3 Ho5 O19 50.6(6)
O5 Ho3 Ho5 O19 2.2(6)
S3 Ho3 Ho5 O19 2.2(6)
Ho2 Ho3 Ho5 O19 55.3(6)
Ho4 Ho3 Ho5 O19 -51.2(6)
O15 Ho3 Ho5 O8 125.9(2)
O14 Ho3 Ho5 O8 45.5(2)
O9 Ho3 Ho5 O8 165.6(2)
O3 Ho3 Ho5 O8 -144.1(2)
O2 Ho3 Ho5 O8 -48.5(2)
O5 Ho3 Ho5 O8 -96.9(2)
S3 Ho3 Ho5 O8 -96.9(3)
Ho2 Ho3 Ho5 O8 -43.79(18)
Ho4 Ho3 Ho5 O8 -150.31(18)
O15 Ho3 Ho5 O6 -100.8(2)
O14 Ho3 Ho5 O6 178.8(2)
O8 Ho3 Ho5 O6 133.3(2)
O9 Ho3 Ho5 O6 -61.13(19)
O3 Ho3 Ho5 O6 -10.77(16)
O2 Ho3 Ho5 O6 84.78(16)
O5 Ho3 Ho5 O6 36.41(17)
S3 Ho3 Ho5 O6 36.4(2)
Ho2 Ho3 Ho5 O6 89.50(11)
Ho4 Ho3 Ho5 O6 -17.02(11)
O15 Ho3 Ho5 O9 -39.7(2)
O14 Ho3 Ho5 O9 -120.1(2)
O8 Ho3 Ho5 O9 -165.6(2)
O3 Ho3 Ho5 O9 50.4(2)
O2 Ho3 Ho5 O9 145.9(2)
O5 Ho3 Ho5 O9 97.5(2)
S3 Ho3 Ho5 O9 97.5(3)
Ho2 Ho3 Ho5 O9 150.63(16)
Ho4 Ho3 Ho5 O9 44.10(16)
O15 Ho3 Ho5 O7 -173.6(2)
O14 Ho3 Ho5 O7 106.0(2)
O8 Ho3 Ho5 O7 60.5(2)
O9 Ho3 Ho5 O7 -133.9(2)
O3 Ho3 Ho5 O7 -83.54(16)
O2 Ho3 Ho5 O7 12.02(16)
O5 Ho3 Ho5 O7 -36.36(16)
S3 Ho3 Ho5 O7 -36.4(2)
Ho2 Ho3 Ho5 O7 16.74(11)
Ho4 Ho3 Ho5 O7 -89.79(11)
O15 Ho3 Ho5 Ho1 -137.15(17)
O14 Ho3 Ho5 Ho1 142.40(16)
O8 Ho3 Ho5 Ho1 96.93(17)
O9 Ho3 Ho5 Ho1 -97.49(16)
O3 Ho3 Ho5 Ho1 -47.13(11)
O2 Ho3 Ho5 Ho1 48.42(12)
O5 Ho3 Ho5 Ho1 0.05(12)
S3 Ho3 Ho5 Ho1 0.0(2)
Ho2 Ho3 Ho5 Ho1 53.139(13)
Ho4 Ho3 Ho5 Ho1 -53.387(10)
O15 Ho3 Ho5 Ho4 -83.77(17)
O14 Ho3 Ho5 Ho4 -164.21(16)
O8 Ho3 Ho5 Ho4 150.31(18)
O9 Ho3 Ho5 Ho4 -44.10(16)
O3 Ho3 Ho5 Ho4 6.25(11)
O2 Ho3 Ho5 Ho4 101.81(12)
O5 Ho3 Ho5 Ho4 53.43(12)
S3 Ho3 Ho5 Ho4 53.4(2)
Ho2 Ho3 Ho5 Ho4 106.526(16)
O15 Ho3 Ho5 Ho2 169.71(17)
O14 Ho3 Ho5 Ho2 89.26(16)
O8 Ho3 Ho5 Ho2 43.79(17)
O9 Ho3 Ho5 Ho2 -150.63(16)
O3 Ho3 Ho5 Ho2 -100.27(11)
O2 Ho3 Ho5 Ho2 -4.72(12)
O5 Ho3 Ho5 Ho2 -53.09(12)
S3 Ho3 Ho5 Ho2 -53.1(2)
Ho4 Ho3 Ho5 Ho2 -106.526(17)
O10 Ho1 Ho5 O18 32.0(3)
O11 Ho1 Ho5 O18 112.2(3)
O7 Ho1 Ho5 O18 151.6(3)
O6 Ho1 Ho5 O18 -13.6(3)
O1 Ho1 Ho5 O18 -157.7(2)
O4 Ho1 Ho5 O18 -63.2(2)
O5 Ho1 Ho5 O18 -111.1(2)
S1 Ho1 Ho5 O18 -106.4(3)
Ho2 Ho1 Ho5 O18 -164.30(18)
Ho4 Ho1 Ho5 O18 -57.39(18)
O10 Ho1 Ho5 O20 -103.4(3)
O11 Ho1 Ho5 O20 -23.2(3)
O7 Ho1 Ho5 O20 16.2(3)
O6 Ho1 Ho5 O20 -149.0(3)
O1 Ho1 Ho5 O20 66.9(2)
O4 Ho1 Ho5 O20 161.4(2)
O5 Ho1 Ho5 O20 113.5(2)
S1 Ho1 Ho5 O20 118.2(3)
Ho2 Ho1 Ho5 O20 60.32(18)
Ho4 Ho1 Ho5 O20 167.22(18)
O10 Ho1 Ho5 O21 146.2(5)
O11 Ho1 Ho5 O21 -133.6(5)
O7 Ho1 Ho5 O21 -94.2(5)
O6 Ho1 Ho5 O21 100.6(5)
O1 Ho1 Ho5 O21 -43.5(5)
O4 Ho1 Ho5 O21 51.0(5)
O5 Ho1 Ho5 O21 3.1(5)
S1 Ho1 Ho5 O21 7.8(5)
Ho2 Ho1 Ho5 O21 -50.1(5)
Ho4 Ho1 Ho5 O21 56.8(5)
O10 Ho1 Ho5 O19 -36.4(2)
O11 Ho1 Ho5 O19 43.8(2)
O7 Ho1 Ho5 O19 83.3(3)
O6 Ho1 Ho5 O19 -81.9(2)
O1 Ho1 Ho5 O19 134.0(2)
O4 Ho1 Ho5 O19 -131.5(2)
O5 Ho1 Ho5 O19 -179.4(2)
S1 Ho1 Ho5 O19 -174.7(3)
Ho2 Ho1 Ho5 O19 127.37(15)
Ho4 Ho1 Ho5 O19 -125.73(15)
O10 Ho1 Ho5 O8 179.1(2)
O11 Ho1 Ho5 O8 -100.7(2)
O7 Ho1 Ho5 O8 -61.2(2)
O6 Ho1 Ho5 O8 133.5(2)
O1 Ho1 Ho5 O8 -10.54(17)
O4 Ho1 Ho5 O8 83.97(17)
O5 Ho1 Ho5 O8 36.03(17)
S1 Ho1 Ho5 O8 40.8(2)
Ho2 Ho1 Ho5 O8 -17.15(12)
Ho4 Ho1 Ho5 O8 89.75(12)
O10 Ho1 Ho5 O6 45.6(3)
O11 Ho1 Ho5 O6 125.8(3)
O7 Ho1 Ho5 O6 165.2(3)
O1 Ho1 Ho5 O6 -144.1(2)
O4 Ho1 Ho5 O6 -49.6(2)
O5 Ho1 Ho5 O6 -97.5(2)
S1 Ho1 Ho5 O6 -92.8(3)
Ho2 Ho1 Ho5 O6 -150.7(2)
Ho4 Ho1 Ho5 O6 -43.8(2)
O10 Ho1 Ho5 O9 106.5(2)
O11 Ho1 Ho5 O9 -173.3(2)
O7 Ho1 Ho5 O9 -133.8(2)
O6 Ho1 Ho5 O9 60.9(2)
O1 Ho1 Ho5 O9 -83.13(17)
O4 Ho1 Ho5 O9 11.38(18)
O5 Ho1 Ho5 O9 -36.55(17)
S1 Ho1 Ho5 O9 -31.8(2)
Ho2 Ho1 Ho5 O9 -89.74(12)
Ho4 Ho1 Ho5 O9 17.16(12)
O10 Ho1 Ho5 O7 -119.7(3)
O11 Ho1 Ho5 O7 -39.5(3)
O6 Ho1 Ho5 O7 -165.2(3)
O1 Ho1 Ho5 O7 50.7(2)
O4 Ho1 Ho5 O7 145.2(2)
O5 Ho1 Ho5 O7 97.3(2)
S1 Ho1 Ho5 O7 102.0(3)
Ho2 Ho1 Ho5 O7 44.1(2)
Ho4 Ho1 Ho5 O7 151.0(2)
O10 Ho1 Ho5 Ho3 143.04(18)
O11 Ho1 Ho5 Ho3 -136.76(18)
O7 Ho1 Ho5 Ho3 -97.3(2)
O6 Ho1 Ho5 Ho3 97.5(2)
O1 Ho1 Ho5 Ho3 -46.62(13)
O4 Ho1 Ho5 Ho3 47.89(13)
O5 Ho1 Ho5 Ho3 -0.05(12)
S1 Ho1 Ho5 Ho3 4.7(2)
Ho2 Ho1 Ho5 Ho3 -53.234(12)
Ho4 Ho1 Ho5 Ho3 53.672(13)
O10 Ho1 Ho5 Ho4 89.36(18)
O11 Ho1 Ho5 Ho4 169.57(18)
O7 Ho1 Ho5 Ho4 -151.0(2)
O6 Ho1 Ho5 Ho4 43.8(2)
O1 Ho1 Ho5 Ho4 -100.29(13)
O4 Ho1 Ho5 Ho4 -5.78(13)
O5 Ho1 Ho5 Ho4 -53.72(12)
S1 Ho1 Ho5 Ho4 -49.0(2)
Ho2 Ho1 Ho5 Ho4 -106.906(18)
O10 Ho1 Ho5 Ho2 -163.73(18)
O11 Ho1 Ho5 Ho2 -83.53(18)
O7 Ho1 Ho5 Ho2 -44.1(2)
O6 Ho1 Ho5 Ho2 150.7(2)
O1 Ho1 Ho5 Ho2 6.61(12)
O4 Ho1 Ho5 Ho2 101.12(13)
O5 Ho1 Ho5 Ho2 53.19(12)
S1 Ho1 Ho5 Ho2 57.9(2)
Ho4 Ho1 Ho5 Ho2 106.906(18)
O16 Ho4 Ho5 O18 -36.0(2)
O17 Ho4 Ho5 O18 44.4(2)
O6 Ho4 Ho5 O18 83.4(2)
O9 Ho4 Ho5 O18 -81.8(2)
O4 Ho4 Ho5 O18 133.7(2)
O3 Ho4 Ho5 O18 -132.67(19)
O5 Ho4 Ho5 O18 -179.30(19)
S4 Ho4 Ho5 O18 -176.6(2)
Ho1 Ho4 Ho5 O18 127.90(15)
Ho3 Ho4 Ho5 O18 -126.36(15)
O16 Ho4 Ho5 O20 145.1(6)
O17 Ho4 Ho5 O20 -134.5(6)
O6 Ho4 Ho5 O20 -95.5(6)
O9 Ho4 Ho5 O20 99.3(6)
O4 Ho4 Ho5 O20 -45.2(6)
O3 Ho4 Ho5 O20 48.4(6)
O5 Ho4 Ho5 O20 1.8(6)
S4 Ho4 Ho5 O20 4.5(6)
Ho1 Ho4 Ho5 O20 -51.0(6)
Ho3 Ho4 Ho5 O20 54.7(6)
O16 Ho4 Ho5 O21 32.3(2)
O17 Ho4 Ho5 O21 112.7(2)
O6 Ho4 Ho5 O21 151.6(3)
O9 Ho4 Ho5 O21 -13.6(3)
O4 Ho4 Ho5 O21 -158.0(2)
O3 Ho4 Ho5 O21 -64.4(2)
O5 Ho4 Ho5 O21 -111.0(2)
S4 Ho4 Ho5 O21 -108.4(3)
Ho1 Ho4 Ho5 O21 -163.84(18)
Ho3 Ho4 Ho5 O21 -58.10(18)
O16 Ho4 Ho5 O19 -103.1(2)
O17 Ho4 Ho5 O19 -22.6(2)
O6 Ho4 Ho5 O19 16.3(2)
O9 Ho4 Ho5 O19 -148.9(2)
O4 Ho4 Ho5 O19 66.7(2)
O3 Ho4 Ho5 O19 160.25(19)
O5 Ho4 Ho5 O19 113.63(19)
S4 Ho4 Ho5 O19 116.3(2)
Ho1 Ho4 Ho5 O19 60.82(15)
Ho3 Ho4 Ho5 O19 166.56(15)
O16 Ho4 Ho5 O8 107.4(2)
O17 Ho4 Ho5 O8 -172.13(19)
O6 Ho4 Ho5 O8 -133.2(2)
O9 Ho4 Ho5 O8 61.6(2)
O4 Ho4 Ho5 O8 -82.82(17)
O3 Ho4 Ho5 O8 10.77(16)
O5 Ho4 Ho5 O8 -35.85(16)
S4 Ho4 Ho5 O8 -33.2(2)
Ho1 Ho4 Ho5 O8 -88.66(11)
Ho3 Ho4 Ho5 O8 17.08(11)
O16 Ho4 Ho5 O6 -119.4(3)
O17 Ho4 Ho5 O6 -39.0(2)
O9 Ho4 Ho5 O6 -165.2(3)
O4 Ho4 Ho5 O6 50.4(2)
O3 Ho4 Ho5 O6 143.9(2)
O5 Ho4 Ho5 O6 97.3(2)
S4 Ho4 Ho5 O6 100.0(3)
Ho1 Ho4 Ho5 O6 44.51(19)
Ho3 Ho4 Ho5 O6 150.26(19)
O16 Ho4 Ho5 O9 45.8(3)
O17 Ho4 Ho5 O9 126.2(2)
O6 Ho4 Ho5 O9 165.2(3)
O4 Ho4 Ho5 O9 -144.4(2)
O3 Ho4 Ho5 O9 -50.9(2)
O5 Ho4 Ho5 O9 -97.5(2)
S4 Ho4 Ho5 O9 -94.8(3)
Ho1 Ho4 Ho5 O9 -150.29(19)
Ho3 Ho4 Ho5 O9 -44.54(19)
O16 Ho4 Ho5 O7 179.2(2)
O17 Ho4 Ho5 O7 -100.3(2)
O6 Ho4 Ho5 O7 -61.4(2)
O9 Ho4 Ho5 O7 133.4(2)
O4 Ho4 Ho5 O7 -11.02(18)
O3 Ho4 Ho5 O7 82.56(16)
O5 Ho4 Ho5 O7 35.94(17)
S4 Ho4 Ho5 O7 38.6(2)
Ho1 Ho4 Ho5 O7 -16.87(12)
Ho3 Ho4 Ho5 O7 88.87(12)
O16 Ho4 Ho5 Ho3 90.35(17)
O17 Ho4 Ho5 Ho3 170.79(16)
O6 Ho4 Ho5 Ho3 -150.26(19)
O9 Ho4 Ho5 Ho3 44.54(19)
O4 Ho4 Ho5 Ho3 -99.90(13)
O3 Ho4 Ho5 Ho3 -6.31(11)
O5 Ho4 Ho5 Ho3 -52.93(12)
S4 Ho4 Ho5 Ho3 -50.27(18)
Ho1 Ho4 Ho5 Ho3 -105.741(17)
O16 Ho4 Ho5 Ho1 -163.91(17)
O17 Ho4 Ho5 Ho1 -83.46(16)
O6 Ho4 Ho5 Ho1 -44.51(19)
O9 Ho4 Ho5 Ho1 150.29(19)
O4 Ho4 Ho5 Ho1 5.85(13)
O3 Ho4 Ho5 Ho1 99.43(11)
O5 Ho4 Ho5 Ho1 52.81(12)
S4 Ho4 Ho5 Ho1 55.47(18)
Ho3 Ho4 Ho5 Ho1 105.741(17)
O16 Ho4 Ho5 Ho2 143.34(17)
O17 Ho4 Ho5 Ho2 -136.21(16)
O6 Ho4 Ho5 Ho2 -97.26(19)
O9 Ho4 Ho5 Ho2 97.54(19)
O4 Ho4 Ho5 Ho2 -46.90(13)
O3 Ho4 Ho5 Ho2 46.69(11)
O5 Ho4 Ho5 Ho2 0.06(12)
S4 Ho4 Ho5 Ho2 2.72(18)
Ho1 Ho4 Ho5 Ho2 -52.748(10)
Ho3 Ho4 Ho5 Ho2 52.993(14)
O13 Ho2 Ho5 O18 -138.3(5)
O12 Ho2 Ho5 O18 142.6(5)
O7 Ho2 Ho5 O18 99.7(5)
O8 Ho2 Ho5 O18 -95.2(5)
O2 Ho2 Ho5 O18 -46.4(5)
O1 Ho2 Ho5 O18 48.4(5)
O5 Ho2 Ho5 O18 2.0(5)
S2 Ho2 Ho5 O18 2.8(5)
Ho1 Ho2 Ho5 O18 54.9(5)
Ho3 Ho2 Ho5 O18 -51.2(5)
O13 Ho2 Ho5 O20 40.1(2)
O12 Ho2 Ho5 O20 -39.0(2)
O7 Ho2 Ho5 O20 -82.0(2)
O8 Ho2 Ho5 O20 83.2(2)
O2 Ho2 Ho5 O20 131.96(19)
O1 Ho2 Ho5 O20 -133.25(19)
O5 Ho2 Ho5 O20 -179.60(19)
S2 Ho2 Ho5 O20 -178.9(2)
Ho1 Ho2 Ho5 O20 -126.69(15)
Ho3 Ho2 Ho5 O20 127.18(15)
O13 Ho2 Ho5 O21 -27.8(2)
O12 Ho2 Ho5 O21 -107.0(2)
O7 Ho2 Ho5 O21 -149.9(2)
O8 Ho2 Ho5 O21 15.3(3)
O2 Ho2 Ho5 O21 64.0(2)
O1 Ho2 Ho5 O21 158.8(2)
O5 Ho2 Ho5 O21 112.5(2)
S2 Ho2 Ho5 O21 113.2(2)
Ho1 Ho2 Ho5 O21 165.37(17)
Ho3 Ho2 Ho5 O21 59.25(17)
O13 Ho2 Ho5 O19 107.2(2)
O12 Ho2 Ho5 O19 28.1(2)
O7 Ho2 Ho5 O19 -14.8(2)
O8 Ho2 Ho5 O19 150.4(2)
O2 Ho2 Ho5 O19 -160.90(19)
O1 Ho2 Ho5 O19 -66.11(19)
O5 Ho2 Ho5 O19 -112.46(19)
S2 Ho2 Ho5 O19 -111.7(2)
Ho1 Ho2 Ho5 O19 -59.56(15)
Ho3 Ho2 Ho5 O19 -165.68(15)
O13 Ho2 Ho5 O8 -43.1(3)
O12 Ho2 Ho5 O8 -122.3(2)
O7 Ho2 Ho5 O8 -165.2(3)
O2 Ho2 Ho5 O8 48.7(2)
O1 Ho2 Ho5 O8 143.5(2)
O5 Ho2 Ho5 O8 97.2(2)
S2 Ho2 Ho5 O8 97.9(3)
Ho1 Ho2 Ho5 O8 150.09(19)
Ho3 Ho2 Ho5 O8 43.96(19)
O13 Ho2 Ho5 O6 -176.2(2)
O12 Ho2 Ho5 O6 104.67(19)
O7 Ho2 Ho5 O6 61.8(2)
O8 Ho2 Ho5 O6 -133.1(2)
O2 Ho2 Ho5 O6 -84.32(17)
O1 Ho2 Ho5 O6 10.46(17)
O5 Ho2 Ho5 O6 -35.89(16)
S2 Ho2 Ho5 O6 -35.1(2)
Ho1 Ho2 Ho5 O6 17.02(11)
Ho3 Ho2 Ho5 O6 -89.11(12)
O13 Ho2 Ho5 O9 -104.2(2)
O12 Ho2 Ho5 O9 176.66(18)
O7 Ho2 Ho5 O9 133.7(2)
O8 Ho2 Ho5 O9 -61.1(2)
O2 Ho2 Ho5 O9 -12.33(16)
O1 Ho2 Ho5 O9 82.46(16)
O5 Ho2 Ho5 O9 36.11(16)
S2 Ho2 Ho5 O9 36.8(2)
Ho1 Ho2 Ho5 O9 89.01(10)
Ho3 Ho2 Ho5 O9 -17.11(10)
O13 Ho2 Ho5 O7 122.1(3)
O12 Ho2 Ho5 O7 42.9(2)
O8 Ho2 Ho5 O7 165.2(3)
O2 Ho2 Ho5 O7 -146.1(2)
O1 Ho2 Ho5 O7 -51.3(2)
O5 Ho2 Ho5 O7 -97.6(2)
S2 Ho2 Ho5 O7 -96.9(3)
Ho1 Ho2 Ho5 O7 -44.73(18)
Ho3 Ho2 Ho5 O7 -150.86(18)
O13 Ho2 Ho5 Ho3 -87.09(17)
O12 Ho2 Ho5 Ho3 -166.22(15)
O7 Ho2 Ho5 Ho3 150.86(18)
O8 Ho2 Ho5 Ho3 -43.96(19)
O2 Ho2 Ho5 Ho3 4.78(12)
O1 Ho2 Ho5 Ho3 99.57(12)
O5 Ho2 Ho5 Ho3 53.22(12)
S2 Ho2 Ho5 Ho3 53.96(18)
Ho1 Ho2 Ho5 Ho3 106.126(17)
O13 Ho2 Ho5 Ho1 166.79(17)
O12 Ho2 Ho5 Ho1 87.65(15)
O7 Ho2 Ho5 Ho1 44.73(18)
O8 Ho2 Ho5 Ho1 -150.09(19)
O2 Ho2 Ho5 Ho1 -101.34(12)
O1 Ho2 Ho5 Ho1 -6.56(12)
O5 Ho2 Ho5 Ho1 -52.91(12)
S2 Ho2 Ho5 Ho1 -52.17(18)
Ho3 Ho2 Ho5 Ho1 -106.126(17)
O13 Ho2 Ho5 Ho4 -140.37(17)
O12 Ho2 Ho5 Ho4 140.50(15)
O7 Ho2 Ho5 Ho4 97.58(18)
O8 Ho2 Ho5 Ho4 -97.24(19)
O2 Ho2 Ho5 Ho4 -48.50(12)
O1 Ho2 Ho5 Ho4 46.29(12)
O5 Ho2 Ho5 Ho4 -0.06(12)
S2 Ho2 Ho5 Ho4 0.68(18)
Ho1 Ho2 Ho5 Ho4 52.847(12)
Ho3 Ho2 Ho5 Ho4 -53.279(12)
O10 Ho1 O1 C8 -25.8(8)
O11 Ho1 O1 C8 -77.7(6)
O7 Ho1 O1 C8 -158.0(6)
O6 Ho1 O1 C8 142.6(5)
O4 Ho1 O1 C8 68.7(6)
O5 Ho1 O1 C8 132.3(6)
S1 Ho1 O1 C8 2.5(5)
Ho2 Ho1 O1 C8 -178.8(7)
Ho4 Ho1 O1 C8 107.8(6)
Ho5 Ho1 O1 C8 172.3(6)
O10 Ho1 O1 Ho2 153.0(4)
O11 Ho1 O1 Ho2 101.1(2)
O7 Ho1 O1 Ho2 20.82(16)
O6 Ho1 O1 Ho2 -38.6(3)
O4 Ho1 O1 Ho2 -112.47(17)
O5 Ho1 O1 Ho2 -48.85(15)
S1 Ho1 O1 Ho2 -178.67(19)
Ho4 Ho1 O1 Ho2 -73.33(15)
Ho5 Ho1 O1 Ho2 -8.82(16)
O13 Ho2 O1 C8 21.5(8)
O12 Ho2 O1 C8 76.4(6)
O7 Ho2 O1 C8 158.0(6)
O8 Ho2 O1 C8 -143.4(5)
O2 Ho2 O1 C8 -68.3(6)
O5 Ho2 O1 C8 -132.6(6)
S2 Ho2 O1 C8 -2.8(5)
Ho1 Ho2 O1 C8 178.8(7)
Ho3 Ho2 O1 C8 -108.7(6)
Ho5 Ho2 O1 C8 -172.4(6)
O13 Ho2 O1 Ho1 -157.3(4)
O12 Ho2 O1 Ho1 -102.5(2)
O7 Ho2 O1 Ho1 -20.89(17)
O8 Ho2 O1 Ho1 37.7(3)
O2 Ho2 O1 Ho1 112.87(18)
O5 Ho2 O1 Ho1 48.58(16)
S2 Ho2 O1 Ho1 178.38(19)
Ho3 Ho2 O1 Ho1 72.42(15)
Ho5 Ho2 O1 Ho1 8.75(16)
O13 Ho2 O2 C18 -89.0(6)
O12 Ho2 O2 C18 -27.9(7)
O7 Ho2 O2 C18 138.5(6)
O8 Ho2 O2 C18 -165.0(6)
O1 Ho2 O2 C18 63.2(6)
O5 Ho2 O2 C18 126.0(6)
S2 Ho2 O2 C18 -2.2(6)
Ho1 Ho2 O2 C18 102.6(6)
Ho3 Ho2 O2 C18 173.1(7)
Ho5 Ho2 O2 C18 166.8(6)
O13 Ho2 O2 Ho3 98.0(2)
O12 Ho2 O2 Ho3 159.1(2)
O7 Ho2 O2 Ho3 -34.6(3)
O8 Ho2 O2 Ho3 21.90(16)
O1 Ho2 O2 Ho3 -109.89(18)
O5 Ho2 O2 Ho3 -47.12(14)
S2 Ho2 O2 Ho3 -175.32(18)
Ho1 Ho2 O2 Ho3 -70.50(14)
Ho5 Ho2 O2 Ho3 -6.31(16)
O15 Ho3 O2 C18 21.8(7)
O14 Ho3 O2 C18 88.3(6)
O8 Ho3 O2 C18 164.6(6)
O9 Ho3 O2 C18 -138.0(5)
O3 Ho3 O2 C18 -63.3(6)
O5 Ho3 O2 C18 -125.8(6)
S3 Ho3 O2 C18 3.3(5)
Ho2 Ho3 O2 C18 -173.3(6)
Ho4 Ho3 O2 C18 -102.4(5)
Ho5 Ho3 O2 C18 -167.0(5)
O15 Ho3 O2 Ho2 -164.9(3)
O14 Ho3 O2 Ho2 -98.3(2)
O8 Ho3 O2 Ho2 -22.10(16)
O9 Ho3 O2 Ho2 35.3(3)
O3 Ho3 O2 Ho2 110.02(18)
O5 Ho3 O2 Ho2 47.54(15)
S3 Ho3 O2 Ho2 176.62(18)
Ho4 Ho3 O2 Ho2 70.98(15)
Ho5 Ho3 O2 Ho2 6.36(16)
O16 Ho4 O3 C28 72.9(5)
O17 Ho4 O3 C28 11.2(7)
O6 Ho4 O3 C28 -145.3(5)
O9 Ho4 O3 C28 156.0(5)
O4 Ho4 O3 C28 -70.8(5)
O5 Ho4 O3 C28 -134.3(6)
S4 Ho4 O3 C28 -3.9(5)
Ho1 Ho4 O3 C28 -110.5(5)
Ho3 Ho4 O3 C28 177.2(6)
Ho5 Ho4 O3 C28 -174.4(5)
O16 Ho4 O3 Ho3 -104.34(19)
O17 Ho4 O3 Ho3 -166.0(3)
O6 Ho4 O3 Ho3 37.4(2)
O9 Ho4 O3 Ho3 -21.19(16)
O4 Ho4 O3 Ho3 111.98(17)
O5 Ho4 O3 Ho3 48.52(14)
S4 Ho4 O3 Ho3 178.87(17)
Ho1 Ho4 O3 Ho3 72.23(13)
Ho5 Ho4 O3 Ho3 8.41(15)
O15 Ho3 O3 C28 -74.0(5)
O14 Ho3 O3 C28 -25.4(7)
O8 Ho3 O3 C28 145.2(5)
O9 Ho3 O3 C28 -156.0(5)
O2 Ho3 O3 C28 69.9(5)
O5 Ho3 O3 C28 133.5(6)
S3 Ho3 O3 C28 3.8(5)
Ho2 Ho3 O3 C28 109.8(5)
Ho4 Ho3 O3 C28 -177.3(6)
Ho5 Ho3 O3 C28 174.3(5)
O15 Ho3 O3 Ho4 103.2(2)
O14 Ho3 O3 Ho4 151.9(4)
O8 Ho3 O3 Ho4 -37.6(3)
O9 Ho3 O3 Ho4 21.25(16)
O2 Ho3 O3 Ho4 -112.83(18)
O5 Ho3 O3 Ho4 -49.21(15)
S3 Ho3 O3 Ho4 -178.95(17)
Ho2 Ho3 O3 Ho4 -72.99(14)
Ho5 Ho3 O3 Ho4 -8.46(15)
O16 Ho4 O4 C38 -23.6(8)
O17 Ho4 O4 C38 -80.8(6)
O6 Ho4 O4 C38 -158.3(6)
O9 Ho4 O4 C38 143.3(6)
O3 Ho4 O4 C38 69.5(6)
O5 Ho4 O4 C38 132.4(6)
S4 Ho4 O4 C38 3.0(6)
Ho1 Ho4 O4 C38 -179.7(7)
Ho3 Ho4 O4 C38 108.8(6)
Ho5 Ho4 O4 C38 172.5(6)
O16 Ho4 O4 Ho1 156.1(3)
O17 Ho4 O4 Ho1 98.8(2)
O6 Ho4 O4 Ho1 21.42(17)
O9 Ho4 O4 Ho1 -37.0(3)
O3 Ho4 O4 Ho1 -110.83(19)
O5 Ho4 O4 Ho1 -47.93(16)
S4 Ho4 O4 Ho1 -177.3(2)
Ho3 Ho4 O4 Ho1 -71.48(16)
Ho5 Ho4 O4 Ho1 -7.78(18)
O10 Ho1 O4 C38 80.7(6)
O11 Ho1 O4 C38 15.3(8)
O7 Ho1 O4 C38 -143.5(6)
O6 Ho1 O4 C38 158.3(7)
O1 Ho1 O4 C38 -68.3(6)
O5 Ho1 O4 C38 -131.6(7)
S1 Ho1 O4 C38 -1.5(6)
Ho2 Ho1 O4 C38 -107.9(6)
Ho4 Ho1 O4 C38 179.7(7)
Ho5 Ho1 O4 C38 -172.5(6)
O10 Ho1 O4 Ho4 -99.0(2)
O11 Ho1 O4 Ho4 -164.3(3)
O7 Ho1 O4 Ho4 36.8(3)
O6 Ho1 O4 Ho4 -21.35(17)
O1 Ho1 O4 Ho4 112.07(18)
O5 Ho1 O4 Ho4 48.77(16)
S1 Ho1 O4 Ho4 178.9(2)
Ho2 Ho1 O4 Ho4 72.39(16)
Ho5 Ho1 O4 Ho4 7.80(18)
O10 Ho1 O5 Ho3 -68.3(11)
O11 Ho1 O5 Ho3 80.1(11)
O7 Ho1 O5 Ho3 42.8(10)
O6 Ho1 O5 Ho3 -41.9(10)
O1 Ho1 O5 Ho3 129.9(11)
O4 Ho1 O5 Ho3 -127.6(11)
S1 Ho1 O5 Ho3 -178.6(10)
Ho2 Ho1 O5 Ho3 85.2(10)
Ho4 Ho1 O5 Ho3 -84.0(10)
Ho5 Ho1 O5 Ho3 0.4(10)
O10 Ho1 O5 Ho2 -153.5(3)
O11 Ho1 O5 Ho2 -5.1(3)
O7 Ho1 O5 Ho2 -42.36(15)
O6 Ho1 O5 Ho2 -127.12(17)
O1 Ho1 O5 Ho2 44.67(15)
O4 Ho1 O5 Ho2 147.21(19)
S1 Ho1 O5 Ho2 96.24(11)
Ho4 Ho1 O5 Ho2 -169.23(19)
Ho5 Ho1 O5 Ho2 -84.84(11)
O10 Ho1 O5 Ho4 15.7(3)
O11 Ho1 O5 Ho4 164.1(2)
O7 Ho1 O5 Ho4 126.87(18)
O6 Ho1 O5 Ho4 42.10(14)
O1 Ho1 O5 Ho4 -146.10(18)
O4 Ho1 O5 Ho4 -43.57(15)
S1 Ho1 O5 Ho4 -94.53(11)
Ho2 Ho1 O5 Ho4 169.23(19)
Ho5 Ho1 O5 Ho4 84.38(12)
O15 Ho3 O5 Ho1 81.5(11)
O14 Ho3 O5 Ho1 -67.5(11)
O8 Ho3 O5 Ho1 -42.6(10)
O9 Ho3 O5 Ho1 42.1(10)
O3 Ho3 O5 Ho1 128.0(11)
O2 Ho3 O5 Ho1 -128.3(11)
S3 Ho3 O5 Ho1 180(100)
Ho2 Ho3 O5 Ho1 -85.2(10)
Ho4 Ho3 O5 Ho1 84.0(10)
Ho5 Ho3 O5 Ho1 -0.4(10)
O15 Ho3 O5 Ho2 166.7(3)
O14 Ho3 O5 Ho2 17.7(3)
O8 Ho3 O5 Ho2 42.66(15)
O9 Ho3 O5 Ho2 127.33(18)
O3 Ho3 O5 Ho2 -146.80(19)
O2 Ho3 O5 Ho2 -43.06(15)
S3 Ho3 O5 Ho2 -95.15(11)
Ho4 Ho3 O5 Ho2 169.2(2)
Ho5 Ho3 O5 Ho2 84.86(12)
O15 Ho3 O5 Ho4 -2.5(3)
O14 Ho3 O5 Ho4 -151.5(3)
O8 Ho3 O5 Ho4 -126.56(19)
O9 Ho3 O5 Ho4 -41.89(14)
O3 Ho3 O5 Ho4 43.98(15)
O2 Ho3 O5 Ho4 147.72(19)
S3 Ho3 O5 Ho4 95.64(12)
Ho2 Ho3 O5 Ho4 -169.2(2)
Ho5 Ho3 O5 Ho4 -84.36(12)
O13 Ho2 O5 Ho1 153.3(3)
O12 Ho2 O5 Ho1 7.9(3)
O7 Ho2 O5 Ho1 42.61(14)
O8 Ho2 O5 Ho1 126.5(2)
O2 Ho2 O5 Ho1 -147.35(17)
O1 Ho2 O5 Ho1 -44.60(15)
S2 Ho2 O5 Ho1 -95.14(12)
Ho3 Ho2 O5 Ho1 168.9(2)
Ho5 Ho2 O5 Ho1 84.67(13)
O13 Ho2 O5 Ho3 -15.7(3)
O12 Ho2 O5 Ho3 -161.0(2)
O7 Ho2 O5 Ho3 -126.33(17)
O8 Ho2 O5 Ho3 -42.46(16)
O2 Ho2 O5 Ho3 43.71(14)
O1 Ho2 O5 Ho3 146.5(2)
S2 Ho2 O5 Ho3 95.92(11)
Ho1 Ho2 O5 Ho3 -168.9(2)
Ho5 Ho2 O5 Ho3 -84.27(10)
O13 Ho2 O5 Ho4 69.1(11)
O12 Ho2 O5 Ho4 -76.3(10)
O7 Ho2 O5 Ho4 -41.6(10)
O8 Ho2 O5 Ho4 42.3(10)
O2 Ho2 O5 Ho4 128.5(10)
O1 Ho2 O5 Ho4 -128.8(10)
S2 Ho2 O5 Ho4 -179.3(10)
Ho1 Ho2 O5 Ho4 -84.2(10)
Ho3 Ho2 O5 Ho4 84.7(10)
Ho5 Ho2 O5 Ho4 0.5(9)
O16 Ho4 O5 Ho1 -160.7(3)
O17 Ho4 O5 Ho1 -9.0(3)
O6 Ho4 O5 Ho1 -42.59(14)
O9 Ho4 O5 Ho1 -126.93(19)
O4 Ho4 O5 Ho1 44.24(16)
O3 Ho4 O5 Ho1 146.46(17)
S4 Ho4 O5 Ho1 95.94(12)
Ho3 Ho4 O5 Ho1 -169.0(2)
Ho5 Ho4 O5 Ho1 -84.70(13)
O16 Ho4 O5 Ho3 8.3(4)
O17 Ho4 O5 Ho3 159.9(2)
O6 Ho4 O5 Ho3 126.37(17)
O9 Ho4 O5 Ho3 42.04(15)
O4 Ho4 O5 Ho3 -146.8(2)
O3 Ho4 O5 Ho3 -44.58(14)
S4 Ho4 O5 Ho3 -95.10(11)
Ho1 Ho4 O5 Ho3 169.0(2)
Ho5 Ho4 O5 Ho3 84.26(10)
O16 Ho4 O5 Ho2 -76.5(11)
O17 Ho4 O5 Ho2 75.2(10)
O6 Ho4 O5 Ho2 41.6(10)
O9 Ho4 O5 Ho2 -42.7(10)
O4 Ho4 O5 Ho2 128.5(10)
O3 Ho4 O5 Ho2 -129.3(10)
S4 Ho4 O5 Ho2 -179.8(10)
Ho1 Ho4 O5 Ho2 84.2(10)
Ho3 Ho4 O5 Ho2 -84.7(10)
Ho5 Ho4 O5 Ho2 -0.5(9)
O16 Ho4 O6 Ho1 -170.83(18)
O17 Ho4 O6 Ho1 -110.0(2)
O9 Ho4 O6 Ho1 117.5(2)
O4 Ho4 O6 Ho1 -21.86(17)
O3 Ho4 O6 Ho1 58.2(2)
O5 Ho4 O6 Ho1 47.24(15)
S4 Ho4 O6 Ho1 -51.1(3)
Ho3 Ho4 O6 Ho1 82.06(14)
Ho5 Ho4 O6 Ho1 108.1(2)
O16 Ho4 O6 Ho5 81.1(3)
O17 Ho4 O6 Ho5 141.9(2)
O9 Ho4 O6 Ho5 9.43(17)
O4 Ho4 O6 Ho5 -129.9(2)
O3 Ho4 O6 Ho5 -49.9(3)
O5 Ho4 O6 Ho5 -60.85(17)
S4 Ho4 O6 Ho5 -159.16(8)
Ho1 Ho4 O6 Ho5 -108.1(2)
Ho3 Ho4 O6 Ho5 -26.03(16)
O10 Ho1 O6 Ho4 115.7(2)
O11 Ho1 O6 Ho4 176.6(2)
O7 Ho1 O6 Ho4 -118.2(2)
O1 Ho1 O6 Ho4 -58.2(3)
O4 Ho1 O6 Ho4 21.70(17)
O5 Ho1 O6 Ho4 -47.99(16)
S1 Ho1 O6 Ho4 51.9(3)
Ho2 Ho1 O6 Ho4 -82.89(14)
Ho5 Ho1 O6 Ho4 -108.8(2)
O10 Ho1 O6 Ho5 -135.5(2)
O11 Ho1 O6 Ho5 -74.6(3)
O7 Ho1 O6 Ho5 -9.44(18)
O1 Ho1 O6 Ho5 50.6(3)
O4 Ho1 O6 Ho5 130.5(2)
O5 Ho1 O6 Ho5 60.82(17)
S1 Ho1 O6 Ho5 160.72(8)
Ho2 Ho1 O6 Ho5 25.92(17)
Ho4 Ho1 O6 Ho5 108.8(2)
O18 Ho5 O6 Ho4 -88.8(2)
O20 Ho5 O6 Ho4 154.8(3)
O21 Ho5 O6 Ho4 -46.2(4)
O19 Ho5 O6 Ho4 -164.7(2)
O8 Ho5 O6 Ho4 52.2(2)
O9 Ho5 O6 Ho4 -9.20(17)
O7 Ho5 O6 Ho4 113.2(2)
Ho3 Ho5 O6 Ho4 24.33(15)
Ho1 Ho5 O6 Ho4 104.0(3)
Ho2 Ho5 O6 Ho4 80.16(15)
O18 Ho5 O6 Ho1 167.2(2)
O20 Ho5 O6 Ho1 50.8(4)
O21 Ho5 O6 Ho1 -150.2(3)
O19 Ho5 O6 Ho1 91.3(2)
O8 Ho5 O6 Ho1 -51.8(2)
O9 Ho5 O6 Ho1 -113.2(2)
O7 Ho5 O6 Ho1 9.18(17)
Ho3 Ho5 O6 Ho1 -79.69(16)
Ho4 Ho5 O6 Ho1 -104.0(3)
Ho2 Ho5 O6 Ho1 -23.86(16)
O13 Ho2 O7 Ho1 179.20(19)
O12 Ho2 O7 Ho1 112.26(19)
O8 Ho2 O7 Ho1 -117.12(19)
O2 Ho2 O7 Ho1 -59.8(2)
O1 Ho2 O7 Ho1 21.21(16)
O5 Ho2 O7 Ho1 -47.20(14)
S2 Ho2 O7 Ho1 50.5(3)
Ho3 Ho2 O7 Ho1 -82.24(13)
Ho5 Ho2 O7 Ho1 -107.8(2)
O13 Ho2 O7 Ho5 -73.0(3)
O12 Ho2 O7 Ho5 -140.0(2)
O8 Ho2 O7 Ho5 -9.34(16)
O2 Ho2 O7 Ho5 48.0(3)
O1 Ho2 O7 Ho5 129.0(2)
O5 Ho2 O7 Ho5 60.58(16)
S2 Ho2 O7 Ho5 158.24(8)
Ho1 Ho2 O7 Ho5 107.8(2)
Ho3 Ho2 O7 Ho5 25.54(15)
O10 Ho1 O7 Ho2 -174.77(19)
O11 Ho1 O7 Ho2 -108.7(2)
O6 Ho1 O7 Ho2 117.9(2)
O1 Ho1 O7 Ho2 -21.32(16)
O4 Ho1 O7 Ho2 59.5(3)
O5 Ho1 O7 Ho2 47.59(16)
S1 Ho1 O7 Ho2 -51.8(3)
Ho4 Ho1 O7 Ho2 82.89(13)
Ho5 Ho1 O7 Ho2 108.5(2)
O10 Ho1 O7 Ho5 76.7(3)
O11 Ho1 O7 Ho5 142.7(2)
O6 Ho1 O7 Ho5 9.41(18)
O1 Ho1 O7 Ho5 -129.8(2)
O4 Ho1 O7 Ho5 -49.0(3)
O5 Ho1 O7 Ho5 -60.93(18)
S1 Ho1 O7 Ho5 -160.35(9)
Ho2 Ho1 O7 Ho5 -108.5(2)
Ho4 Ho1 O7 Ho5 -25.63(17)
O18 Ho5 O7 Ho2 -150.1(3)
O20 Ho5 O7 Ho2 91.5(2)
O21 Ho5 O7 Ho2 47.5(4)
O19 Ho5 O7 Ho2 166.3(2)
O8 Ho5 O7 Ho2 9.16(16)
O6 Ho5 O7 Ho2 -112.7(2)
O9 Ho5 O7 Ho2 -51.8(2)
Ho3 Ho5 O7 Ho2 -23.76(15)
Ho1 Ho5 O7 Ho2 -103.6(2)
Ho4 Ho5 O7 Ho2 -79.90(15)
O18 Ho5 O7 Ho1 -46.6(4)
O20 Ho5 O7 Ho1 -164.9(2)
O21 Ho5 O7 Ho1 151.1(3)
O19 Ho5 O7 Ho1 -90.2(2)
O8 Ho5 O7 Ho1 112.7(2)
O6 Ho5 O7 Ho1 -9.18(18)
O9 Ho5 O7 Ho1 51.7(2)
Ho3 Ho5 O7 Ho1 79.80(16)
Ho4 Ho5 O7 Ho1 23.66(16)
Ho2 Ho5 O7 Ho1 103.6(2)
O15 Ho3 O8 Ho2 175.0(2)
O14 Ho3 O8 Ho2 115.9(2)
O9 Ho3 O8 Ho2 -118.57(19)
O3 Ho3 O8 Ho2 -59.4(3)
O2 Ho3 O8 Ho2 22.41(17)
O5 Ho3 O8 Ho2 -47.89(16)
S3 Ho3 O8 Ho2 51.1(3)
Ho4 Ho3 O8 Ho2 -83.15(15)
Ho5 Ho3 O8 Ho2 -109.3(2)
O15 Ho3 O8 Ho5 -75.7(3)
O14 Ho3 O8 Ho5 -134.7(2)
O9 Ho3 O8 Ho5 -9.25(15)
O3 Ho3 O8 Ho5 49.9(3)
O2 Ho3 O8 Ho5 131.7(2)
O5 Ho3 O8 Ho5 61.43(17)
S3 Ho3 O8 Ho5 160.39(8)
Ho2 Ho3 O8 Ho5 109.3(2)
Ho4 Ho3 O8 Ho5 26.17(15)
O13 Ho2 O8 Ho3 -114.2(2)
O12 Ho2 O8 Ho3 -173.6(2)
O7 Ho2 O8 Ho3 118.3(2)
O2 Ho2 O8 Ho3 -22.71(18)
O1 Ho2 O8 Ho3 58.6(3)
O5 Ho2 O8 Ho3 47.80(16)
S2 Ho2 O8 Ho3 -49.1(3)
Ho1 Ho2 O8 Ho3 82.61(15)
Ho5 Ho2 O8 Ho3 108.8(2)
O13 Ho2 O8 Ho5 136.9(3)
O12 Ho2 O8 Ho5 77.5(3)
O7 Ho2 O8 Ho5 9.43(17)
O2 Ho2 O8 Ho5 -131.6(2)
O1 Ho2 O8 Ho5 -50.2(3)
O5 Ho2 O8 Ho5 -61.04(17)
S2 Ho2 O8 Ho5 -157.98(9)
Ho1 Ho2 O8 Ho5 -26.23(16)
Ho3 Ho2 O8 Ho5 -108.8(2)
O18 Ho5 O8 Ho3 46.3(3)
O20 Ho5 O8 Ho3 165.0(2)
O21 Ho5 O8 Ho3 90.1(2)
O19 Ho5 O8 Ho3 -153.2(2)
O6 Ho5 O8 Ho3 -52.1(2)
O9 Ho5 O8 Ho3 9.01(15)
O7 Ho5 O8 Ho3 -113.62(19)
Ho1 Ho5 O8 Ho3 -80.12(14)
Ho4 Ho5 O8 Ho3 -24.28(14)
Ho2 Ho5 O8 Ho3 -104.5(2)
O18 Ho5 O8 Ho2 150.8(2)
O20 Ho5 O8 Ho2 -90.5(2)
O21 Ho5 O8 Ho2 -165.5(2)
O19 Ho5 O8 Ho2 -48.7(3)
O6 Ho5 O8 Ho2 52.4(2)
O9 Ho5 O8 Ho2 113.47(19)
O7 Ho5 O8 Ho2 -9.16(16)
Ho3 Ho5 O8 Ho2 104.5(2)
Ho1 Ho5 O8 Ho2 24.34(15)
Ho4 Ho5 O8 Ho2 80.18(15)
O15 Ho3 O9 Ho4 -108.6(2)
O14 Ho3 O9 Ho4 -176.8(2)
O8 Ho3 O9 Ho4 117.32(19)
O3 Ho3 O9 Ho4 -21.48(16)
O2 Ho3 O9 Ho4 59.6(3)
O5 Ho3 O9 Ho4 47.36(15)
S3 Ho3 O9 Ho4 -52.4(2)
Ho2 Ho3 O9 Ho4 82.16(14)
Ho5 Ho3 O9 Ho4 108.2(2)
O15 Ho3 O9 Ho5 143.3(2)
O14 Ho3 O9 Ho5 75.0(2)
O8 Ho3 O9 Ho5 9.15(15)
O3 Ho3 O9 Ho5 -129.65(18)
O2 Ho3 O9 Ho5 -48.6(3)
O5 Ho3 O9 Ho5 -60.81(16)
S3 Ho3 O9 Ho5 -160.57(8)
Ho2 Ho3 O9 Ho5 -26.01(14)
Ho4 Ho3 O9 Ho5 -108.2(2)
O16 Ho4 O9 Ho3 114.5(2)
O17 Ho4 O9 Ho3 -179.0(2)
O6 Ho4 O9 Ho3 -117.0(2)
O4 Ho4 O9 Ho3 -57.8(3)
O3 Ho4 O9 Ho3 21.66(17)
O5 Ho4 O9 Ho3 -46.87(16)
S4 Ho4 O9 Ho3 52.0(3)
Ho1 Ho4 O9 Ho3 -81.46(14)
Ho5 Ho4 O9 Ho3 -107.6(2)
O16 Ho4 O9 Ho5 -138.0(2)
O17 Ho4 O9 Ho5 -71.5(3)
O6 Ho4 O9 Ho5 -9.39(17)
O4 Ho4 O9 Ho5 49.8(3)
O3 Ho4 O9 Ho5 129.2(2)
O5 Ho4 O9 Ho5 60.69(17)
S4 Ho4 O9 Ho5 159.52(8)
Ho1 Ho4 O9 Ho5 26.10(16)
Ho3 Ho4 O9 Ho5 107.6(2)
O18 Ho5 O9 Ho3 -166.2(2)
O20 Ho5 O9 Ho3 -50.8(3)
O21 Ho5 O9 Ho3 -88.8(2)
O19 Ho5 O9 Ho3 153.9(2)
O8 Ho5 O9 Ho3 -8.90(14)
O6 Ho5 O9 Ho3 112.99(19)
O7 Ho5 O9 Ho3 51.6(2)
Ho1 Ho5 O9 Ho3 79.65(13)
Ho4 Ho5 O9 Ho3 103.9(2)
Ho2 Ho5 O9 Ho3 23.94(13)
O18 Ho5 O9 Ho4 90.0(2)
O20 Ho5 O9 Ho4 -154.6(3)
O21 Ho5 O9 Ho4 167.3(2)
O19 Ho5 O9 Ho4 50.0(3)
O8 Ho5 O9 Ho4 -112.8(2)
O6 Ho5 O9 Ho4 9.12(17)
O7 Ho5 O9 Ho4 -52.2(2)
Ho3 Ho5 O9 Ho4 -103.9(2)
Ho1 Ho5 O9 Ho4 -24.21(15)
Ho2 Ho5 O9 Ho4 -79.93(16)
O11 Ho1 O10 C42 2.6(8)
O7 Ho1 O10 C42 70.7(9)
O6 Ho1 O10 C42 137.2(9)
O1 Ho1 O10 C42 -51.6(10)
O4 Ho1 O10 C42 -146.0(8)
O5 Ho1 O10 C42 161.8(7)
S1 Ho1 O10 C42 -78.0(8)
Ho2 Ho1 O10 C42 60.2(10)
Ho4 Ho1 O10 C42 173.1(8)
Ho5 Ho1 O10 C42 110.1(8)
O10 Ho1 O11 C44 -0.9(8)
O7 Ho1 O11 C44 -126.8(9)
O6 Ho1 O11 C44 -63.0(9)
O1 Ho1 O11 C44 154.2(8)
O4 Ho1 O11 C44 68.8(10)
O5 Ho1 O11 C44 -161.3(8)
S1 Ho1 O11 C44 84.7(8)
Ho2 Ho1 O11 C44 -164.9(8)
Ho4 Ho1 O11 C44 -52.5(12)
Ho5 Ho1 O11 C44 -103.0(8)
O13 Ho2 O12 C47 -7.2(10)
O7 Ho2 O12 C47 117.9(10)
O8 Ho2 O12 C47 52.7(10)
O2 Ho2 O12 C47 -72.1(10)
O1 Ho2 O12 C47 -163.9(10)
O5 Ho2 O12 C47 149.8(9)
S2 Ho2 O12 C47 -96.2(10)
Ho1 Ho2 O12 C47 155.4(10)
Ho3 Ho2 O12 C47 36.2(14)
Ho5 Ho2 O12 C47 92.6(10)
O12 Ho2 O13 C49 7.6(10)
O7 Ho2 O13 C49 -62.9(10)
O8 Ho2 O13 C49 -126.3(10)
O2 Ho2 O13 C49 156.0(10)
O1 Ho2 O13 C49 65.4(12)
O5 Ho2 O13 C49 -151.4(9)
S2 Ho2 O13 C49 87.9(10)
Ho1 Ho2 O13 C49 -61.2(12)
Ho3 Ho2 O13 C49 -162.5(10)
Ho5 Ho2 O13 C49 -100.6(10)
O15 Ho3 O14 C52 1.2(10)
O8 Ho3 O14 C52 138.1(10)
O9 Ho3 O14 C52 72.3(10)
O3 Ho3 O14 C52 -49.2(12)
O2 Ho3 O14 C52 -144.9(10)
O5 Ho3 O14 C52 161.5(9)
S3 Ho3 O14 C52 -76.4(10)
Ho2 Ho3 O14 C52 174.1(10)
Ho4 Ho3 O14 C52 66.3(12)
Ho5 Ho3 O14 C52 111.0(10)
O14 Ho3 O15 C54 -5.2(11)
O8 Ho3 O15 C54 -64.6(11)
O9 Ho3 O15 C54 -129.0(11)
O3 Ho3 O15 C54 153.1(11)
O2 Ho3 O15 C54 65.7(12)
O5 Ho3 O15 C54 -165.3(10)
S3 Ho3 O15 C54 83.4(11)
Ho2 Ho3 O15 C54 -46.8(17)
Ho4 Ho3 O15 C54 -167.1(11)
Ho5 Ho3 O15 C54 -105.1(11)
O17 Ho4 O16 C57 11.4(9)
O6 Ho4 O16 C57 73.0(9)
O9 Ho4 O16 C57 141.0(9)
O4 Ho4 O16 C57 -48.7(10)
O3 Ho4 O16 C57 -141.5(9)
O5 Ho4 O16 C57 171.9(8)
S4 Ho4 O16 C57 -73.9(9)
Ho1 Ho4 O16 C57 50.7(11)
Ho3 Ho4 O16 C57 177.8(9)
Ho5 Ho4 O16 C57 114.3(9)
O16 Ho4 O17 C59 -10.1(9)
O6 Ho4 O17 C59 -142.4(9)
O9 Ho4 O17 C59 -80.7(9)
O4 Ho4 O17 C59 138.8(9)
O3 Ho4 O17 C59 55.5(10)
O5 Ho4 O17 C59 -173.8(8)
S4 Ho4 O17 C59 69.6(9)
Ho1 Ho4 O17 C59 179.8(9)
Ho3 Ho4 O17 C59 -83.3(11)
Ho5 Ho4 O17 C59 -118.8(9)
O20 Ho5 O18 C62 91.6(8)
O21 Ho5 O18 C62 153.8(8)
O19 Ho5 O18 C62 30.1(8)
O8 Ho5 O18 C62 -161.9(7)
O6 Ho5 O18 C62 -51.2(8)
O9 Ho5 O18 C62 -125.4(8)
O7 Ho5 O18 C62 -14.7(9)
Ho3 Ho5 O18 C62 -134.3(7)
Ho1 Ho5 O18 C62 -42.9(8)
Ho4 Ho5 O18 C62 -88.1(8)
Ho2 Ho5 O18 C62 -90.2(9)
O18 Ho5 O19 C64 -28.1(6)
O20 Ho5 O19 C64 -152.4(7)
O21 Ho5 O19 C64 -91.8(7)
O8 Ho5 O19 C64 164.4(6)
O6 Ho5 O19 C64 51.9(6)
O9 Ho5 O19 C64 12.5(8)
O7 Ho5 O19 C64 126.3(7)
Ho3 Ho5 O19 C64 86.9(9)
Ho1 Ho5 O19 C64 89.1(6)
Ho4 Ho5 O19 C64 42.2(7)
Ho2 Ho5 O19 C64 135.2(6)
O18 Ho5 O20 C67 91.6(10)
O21 Ho5 O20 C67 28.2(10)
O19 Ho5 O20 C67 153.5(10)
O8 Ho5 O20 C67 -51.2(10)
O6 Ho5 O20 C67 -164.9(9)
O9 Ho5 O20 C67 -10.8(11)
O7 Ho5 O20 C67 -124.6(10)
Ho3 Ho5 O20 C67 -41.5(10)
Ho1 Ho5 O20 C67 -134.4(9)
Ho4 Ho5 O20 C67 -89.7(11)
Ho2 Ho5 O20 C67 -87.9(10)
O18 Ho5 O21 C69 -152.4(10)
O20 Ho5 O21 C69 -28.7(10)
O19 Ho5 O21 C69 -89.3(10)
O8 Ho5 O21 C69 54.0(10)
O6 Ho5 O21 C69 164.5(9)
O9 Ho5 O21 C69 128.6(10)
O7 Ho5 O21 C69 16.7(11)
Ho3 Ho5 O21 C69 91.1(10)
Ho1 Ho5 O21 C69 87.9(11)
Ho4 Ho5 O21 C69 136.9(9)
Ho2 Ho5 O21 C69 44.8(10)
O10 Ho1 S1 C39 -92.8(3)
O11 Ho1 S1 C39 -169.3(3)
O7 Ho1 S1 C39 133.7(3)
O6 Ho1 S1 C39 -30.6(3)
O1 Ho1 S1 C39 101.5(3)
O4 Ho1 S1 C39 1.3(3)
O5 Ho1 S1 C39 51.4(3)
Ho2 Ho1 S1 C39 100.6(3)
Ho4 Ho1 S1 C39 2.1(3)
Ho5 Ho1 S1 C39 47.2(4)
O10 Ho1 S1 C7 163.2(3)
O11 Ho1 S1 C7 86.7(3)
O7 Ho1 S1 C7 29.7(3)
O6 Ho1 S1 C7 -134.6(3)
O1 Ho1 S1 C7 -2.5(3)
O4 Ho1 S1 C7 -102.7(3)
O5 Ho1 S1 C7 -52.6(3)
Ho2 Ho1 S1 C7 -3.4(3)
Ho4 Ho1 S1 C7 -101.9(3)
Ho5 Ho1 S1 C7 -56.8(3)
O13 Ho2 S2 C17 90.4(3)
O12 Ho2 S2 C17 165.9(3)
O7 Ho2 S2 C17 -131.7(3)
O8 Ho2 S2 C17 28.6(3)
O2 Ho2 S2 C17 0.6(3)
O1 Ho2 S2 C17 -100.7(3)
O5 Ho2 S2 C17 -51.3(3)
Ho1 Ho2 S2 C17 -99.5(2)
Ho3 Ho2 S2 C17 -2.7(2)
Ho5 Ho2 S2 C17 -51.9(3)
O13 Ho2 S2 C9 -166.1(3)
O12 Ho2 S2 C9 -90.6(3)
O7 Ho2 S2 C9 -28.2(3)
O8 Ho2 S2 C9 132.1(3)
O2 Ho2 S2 C9 104.1(3)
O1 Ho2 S2 C9 2.8(3)
O5 Ho2 S2 C9 52.2(3)
Ho1 Ho2 S2 C9 4.0(3)
Ho3 Ho2 S2 C9 100.8(3)
Ho5 Ho2 S2 C9 51.6(3)
O15 Ho3 S3 C19 -169.6(3)
O14 Ho3 S3 C19 -92.9(3)
O8 Ho3 S3 C19 -30.8(3)
O9 Ho3 S3 C19 133.0(3)
O3 Ho3 S3 C19 100.6(3)
O2 Ho3 S3 C19 -0.7(3)
O5 Ho3 S3 C19 50.6(3)
Ho2 Ho3 S3 C19 1.7(2)
Ho4 Ho3 S3 C19 99.8(2)
Ho5 Ho3 S3 C19 50.7(3)
O15 Ho3 S3 C27 85.6(3)
O14 Ho3 S3 C27 162.3(3)
O8 Ho3 S3 C27 -135.6(3)
O9 Ho3 S3 C27 28.2(3)
O3 Ho3 S3 C27 -4.2(3)
O2 Ho3 S3 C27 -105.4(3)
O5 Ho3 S3 C27 -54.1(3)
Ho2 Ho3 S3 C27 -103.1(2)
Ho4 Ho3 S3 C27 -4.9(2)
Ho5 Ho3 S3 C27 -54.1(3)
O16 Ho4 S4 C37 162.1(3)
O17 Ho4 S4 C37 85.9(3)
O6 Ho4 S4 C37 28.7(3)
O9 Ho4 S4 C37 -133.7(3)
O4 Ho4 S4 C37 -2.1(3)
O3 Ho4 S4 C37 -101.6(3)
O5 Ho4 S4 C37 -52.5(3)
Ho1 Ho4 S4 C37 -4.0(3)
Ho3 Ho4 S4 C37 -100.9(3)
Ho5 Ho4 S4 C37 -54.9(3)
O16 Ho4 S4 C29 -93.2(3)
O17 Ho4 S4 C29 -169.5(3)
O6 Ho4 S4 C29 133.3(3)
O9 Ho4 S4 C29 -29.0(3)
O4 Ho4 S4 C29 102.5(3)
O3 Ho4 S4 C29 3.0(3)
O5 Ho4 S4 C29 52.1(3)
Ho1 Ho4 S4 C29 100.6(2)
Ho3 Ho4 S4 C29 3.8(2)
Ho5 Ho4 S4 C29 49.8(3)
C3 C4 C5 C10 15.2(17)
C2 C4 C5 C10 138.0(12)
C1 C4 C5 C10 -101.8(13)
C3 C4 C5 C6 -165.4(11)
C2 C4 C5 C6 -42.6(16)
C1 C4 C5 C6 77.6(13)
C10 C5 C6 C7 1.1(14)
C4 C5 C6 C7 -178.4(9)
C5 C6 C7 C8 0.2(13)
C5 C6 C7 S1 -178.1(7)
C39 S1 C7 C6 79.9(7)
Ho1 S1 C7 C6 -178.3(6)
C39 S1 C7 C8 -98.5(6)
Ho1 S1 C7 C8 3.4(6)
Ho1 O1 C8 C9 179.7(5)
Ho2 O1 C8 C9 1.2(11)
Ho1 O1 C8 C7 -1.1(10)
Ho2 O1 C8 C7 -179.6(5)
C6 C7 C8 O1 179.4(7)
S1 C7 C8 O1 -2.3(10)
C6 C7 C8 C9 -1.4(11)
S1 C7 C8 C9 176.9(6)
O1 C8 C9 C10 -179.6(7)
C7 C8 C9 C10 1.2(11)
O1 C8 C9 S2 2.7(10)
C7 C8 C9 S2 -176.5(5)
C17 S2 C9 C10 -80.7(7)
Ho2 S2 C9 C10 178.4(6)
C17 S2 C9 C8 97.1(7)
Ho2 S2 C9 C8 -3.8(7)
C6 C5 C10 C9 -1.3(14)
C4 C5 C10 C9 178.1(10)
C8 C9 C10 C5 0.1(14)
S2 C9 C10 C5 177.8(7)
C13 C14 C15 C16 86.9(13)
C12 C14 C15 C16 -141.5(11)
C11 C14 C15 C16 -30.7(14)
C13 C14 C15 C20 -90.7(13)
C12 C14 C15 C20 40.9(14)
C11 C14 C15 C20 151.7(10)
C20 C15 C16 C17 -1.9(13)
C14 C15 C16 C17 -179.6(8)
C15 C16 C17 C18 2.1(13)
C15 C16 C17 S2 -177.1(7)
C9 S2 C17 C16 79.0(7)
Ho2 S2 C17 C16 179.7(6)
C9 S2 C17 C18 -100.2(6)
Ho2 S2 C17 C18 0.5(6)
Ho2 O2 C18 C19 -176.6(5)
Ho3 O2 C18 C19 -5.6(10)
Ho2 O2 C18 C17 3.5(10)
Ho3 O2 C18 C17 174.5(5)
C16 C17 C18 O2 178.6(7)
S2 C17 C18 O2 -2.2(10)
C16 C17 C18 C19 -1.4(11)
S2 C17 C18 C19 177.8(5)
O2 C18 C19 C20 -179.3(7)
C17 C18 C19 C20 0.7(10)
O2 C18 C19 S3 4.1(10)
C17 C18 C19 S3 -176.0(5)
C27 S3 C19 C20 -77.2(7)
Ho3 S3 C19 C20 -177.9(6)
C27 S3 C19 C18 99.4(6)
Ho3 S3 C19 C18 -1.3(6)
C16 C15 C20 C19 1.1(13)
C14 C15 C20 C19 178.8(8)
C18 C19 C20 C15 -0.6(12)
S3 C19 C20 C15 176.0(7)
C23 C24 C25 C30 -110.6(12)
C21 C24 C25 C30 128.3(11)
C22 C24 C25 C30 16.2(13)
C23 C24 C25 C26 67.2(12)
C21 C24 C25 C26 -53.9(12)
C22 C24 C25 C26 -166.0(9)
C30 C25 C26 C27 1.4(12)
C24 C25 C26 C27 -176.5(7)
C25 C26 C27 C28 1.0(11)
C25 C26 C27 S3 -177.4(6)
C19 S3 C27 C26 82.6(6)
Ho3 S3 C27 C26 -175.5(5)
C19 S3 C27 C28 -95.8(6)
Ho3 S3 C27 C28 6.1(6)
Ho4 O3 C28 C29 3.2(9)
Ho3 O3 C28 C29 179.6(5)
Ho4 O3 C28 C27 -177.6(5)
Ho3 O3 C28 C27 -1.2(9)
C26 C27 C28 O3 177.0(6)
S3 C27 C28 O3 -4.6(9)
C26 C27 C28 C29 -3.7(10)
S3 C27 C28 C29 174.7(5)
O3 C28 C29 C30 -176.6(6)
C27 C28 C29 C30 4.2(10)
O3 C28 C29 S4 1.2(9)
C27 C28 C29 S4 -178.1(5)
C37 S4 C29 C30 -84.5(6)
Ho4 S4 C29 C30 174.5(5)
C37 S4 C29 C28 97.7(6)
Ho4 S4 C29 C28 -3.3(6)
C26 C25 C30 C29 -1.0(12)
C24 C25 C30 C29 176.8(8)
C28 C29 C30 C25 -1.9(11)
S4 C29 C30 C25 -179.6(6)
C32 C34 C35 C40 -173.7(11)
C31 C34 C35 C40 60.0(15)
C33 C34 C35 C40 -62.7(13)
C32 C34 C35 C36 3.3(16)
C31 C34 C35 C36 -123.0(12)
C33 C34 C35 C36 114.3(12)
C40 C35 C36 C37 -0.3(14)
C34 C35 C36 C37 -177.5(9)
C35 C36 C37 C38 2.2(13)
C35 C36 C37 S4 -178.4(7)
C29 S4 C37 C36 81.4(7)
Ho4 S4 C37 C36 -177.3(6)
C29 S4 C37 C38 -99.2(7)
Ho4 S4 C37 C38 2.1(7)
Ho4 O4 C38 C37 -2.8(11)
Ho1 O4 C38 C37 177.7(5)
Ho4 O4 C38 C39 -179.5(5)
Ho1 O4 C38 C39 0.9(11)
C36 C37 C38 O4 179.0(7)
S4 C37 C38 O4 -0.4(11)
C36 C37 C38 C39 -4.1(11)
S4 C37 C38 C39 176.5(6)
O4 C38 C39 C40 -178.5(7)
C37 C38 C39 C40 4.5(11)
O4 C38 C39 S1 0.9(10)
C37 C38 C39 S1 -176.1(6)
C7 S1 C39 C40 -81.6(7)
Ho1 S1 C39 C40 177.8(6)
C7 S1 C39 C38 98.9(6)
Ho1 S1 C39 C38 -1.6(6)
C36 C35 C40 C39 0.7(14)
C34 C35 C40 C39 177.9(9)
C38 C39 C40 C35 -2.9(13)
S1 C39 C40 C35 177.7(7)
Ho1 O10 C42 C43 -4.2(16)
Ho1 O10 C42 C41 178.1(8)
O10 C42 C43 C44 3(2)
C41 C42 C43 C44 -179.3(12)
Ho1 O11 C44 C43 0.8(16)
Ho1 O11 C44 C45 -179.3(7)
C42 C43 C44 O11 -2(2)
C42 C43 C44 C45 178.4(12)
Ho2 O12 C47 C48 6.2(17)
Ho2 O12 C47 C46 -175.2(8)
O12 C47 C48 C49 -2(2)
C46 C47 C48 C49 179.8(13)
Ho2 O13 C49 C48 -7.1(17)
Ho2 O13 C49 C50 170.0(8)
C47 C48 C49 O13 2(2)
C47 C48 C49 C50 -174.8(13)
Ho3 O14 C52 C53 0.9(18)
Ho3 O14 C52 C51 -178.1(8)
O14 C52 C53 C54 -1(2)
C51 C52 C53 C54 177.8(14)
Ho3 O15 C54 C53 7(2)
Ho3 O15 C54 C55 -175.0(9)
C52 C53 C54 O15 -3(2)
C52 C53 C54 C55 179.3(14)
Ho4 O16 C57 C58 -9.0(16)
Ho4 O16 C57 C56 170.6(7)
O16 C57 C58 C59 -0.9(18)
C56 C57 C58 C59 179.5(11)
Ho4 O17 C59 C58 7.0(16)
Ho4 O17 C59 C60 -174.6(8)
C57 C58 C59 O17 1.7(19)
C57 C58 C59 C60 -176.5(12)
Ho5 O18 C62 C63 -20.2(14)
Ho5 O18 C62 C61 156.6(7)
O18 C62 C63 C64 -9.4(16)
C61 C62 C63 C64 173.9(9)
Ho5 O19 C64 C63 16.3(12)
Ho5 O19 C64 C65 -159.4(6)
C62 C63 C64 O19 11.2(15)
C62 C63 C64 C65 -173.3(9)
Ho5 O20 C67 C68 -15.5(18)
Ho5 O20 C67 C66 166.1(8)
O20 C67 C68 C69 -15(2)
C66 C67 C68 C69 163.8(12)
Ho5 O21 C69 C68 15.7(18)
Ho5 O21 C69 C70 -158.6(8)
C67 C68 C69 O21 14(2)
C67 C68 C69 C70 -171.5(12)
